data_4519335
loop_
_publ_author_name
'Gunasekara, Thilina'
'Tong, Yicheng'
'Speelman, Amy L.'
'Erickson, Jeremy D.'
'Appel, Aaron M.'
'Hall, Michael B.'
'Wiedner, Eric S.'

_publ_section_title
;
 Role of High-Spin Species and Pendant Amines in Electrocatalytic Alcohol
 Oxidation by a Nickel Phosphine Complex
;
_journal_name_full 'ACS Catalysis'
_journal_page_first 2729
_journal_page_last 2740
_journal_paper_doi 10.1021/acscatal.1c05509
_journal_year 2022
_chemical_formula_moiety '0.75(C31 H56 N2 Ni P2), 0.25(C31 H55 N2 Ni P2), 2(B F4), 0.5(C2 H3 N)'
_chemical_formula_sum 'C32 H57.25 B2 F8 N2.5 Ni P2'
_chemical_formula_weight 771.32
_space_group_crystal_system triclinic
_space_group_IT_number 2
_space_group_name_Hall '-P 1'
_space_group_name_H-M_alt 'P -1'
_atom_sites_solution_hydrogens geom
_audit_creation_date 2021-11-18
_audit_creation_method
;
Olex2 1.3-alpha
(compiled 2020.11.12 svn.r5f609507 for OlexSys, GUI svn.r6408)
;
_cell_angle_alpha 106.291(4)
_cell_angle_beta 97.137(3)
_cell_angle_gamma 92.346(3)
_cell_formula_units_Z 8
_cell_length_a 12.1730(11)
_cell_length_b 20.1578(16)
_cell_length_c 33.802(3)
_cell_measurement_reflns_used 9900
_cell_measurement_temperature 107(2)
_cell_measurement_theta_max 26.497
_cell_measurement_theta_min 2.253
_cell_volume 7874.6(12)
_computing_cell_refinement 'SAINT V8.40B (?, 2016)'
_computing_data_reduction 'SAINT V8.40B (?, 2016)'
_computing_molecular_graphics 'Olex2 1.3-alpha (Dolomanov et al., 2009)'
_computing_publication_material 'Olex2 1.3-alpha (Dolomanov et al., 2009)'
_computing_structure_refinement 'SHELXL 2018/3 (Sheldrick, 2015)'
_computing_structure_solution 'SHELXT 2018/2 (Sheldrick, 2018)'
_diffrn_ambient_temperature 107.0
_diffrn_measured_fraction_theta_full 0.999
_diffrn_measured_fraction_theta_max 0.999
_diffrn_measurement_device_type 'Bruker APEX-II CCD'
_diffrn_measurement_method '\f and \w scans'
_diffrn_radiation_type MoK\a
_diffrn_radiation_wavelength 0.71073
_diffrn_reflns_av_R_equivalents 0.0572
_diffrn_reflns_av_unetI/netI 0.0278
_diffrn_reflns_Laue_measured_fraction_full 0.999
_diffrn_reflns_Laue_measured_fraction_max 0.999
_diffrn_reflns_limit_h_max 15
_diffrn_reflns_limit_h_min -15
_diffrn_reflns_limit_k_max 24
_diffrn_reflns_limit_k_min -24
_diffrn_reflns_limit_l_max 41
_diffrn_reflns_limit_l_min -41
_diffrn_reflns_number 420364
_diffrn_reflns_point_group_measured_fraction_full 0.999
_diffrn_reflns_point_group_measured_fraction_max 0.999
_diffrn_reflns_theta_full 25.242
_diffrn_reflns_theta_max 26.022
_diffrn_reflns_theta_min 1.869
_diffrn_standards_number 0
_exptl_absorpt_coefficient_mu 0.637
_exptl_absorpt_correction_T_max 0.7454
_exptl_absorpt_correction_T_min 0.6356
_exptl_absorpt_correction_type multi-scan
_exptl_absorpt_process_details
'SADABS-2016/2 (Bruker,2016/2) was used for absorption correction. wR2(int) was 0.1460 before and 0.0800 after correction. The Ratio of minimum to maximum transmission is 0.8527. The \l/2 correction factor is Not present.'
_exptl_crystal_colour yellow
_exptl_crystal_colour_primary yellow
_exptl_crystal_density_diffrn 1.301
_exptl_crystal_description block
_exptl_crystal_F_000 3254
_exptl_crystal_size_max 0.4
_exptl_crystal_size_mid 0.395
_exptl_crystal_size_min 0.352
_refine_diff_density_max 2.015
_refine_diff_density_min -0.982
_refine_diff_density_rms 0.162
_refine_ls_extinction_method none
_refine_ls_goodness_of_fit_ref 1.209
_refine_ls_hydrogen_treatment constr
_refine_ls_matrix_type full
_refine_ls_number_parameters 1742
_refine_ls_number_reflns 31000
_refine_ls_number_restraints 7
_refine_ls_restrained_S_all 1.210
_refine_ls_R_factor_all 0.1183
_refine_ls_R_factor_gt 0.1166
_refine_ls_shift/su_max 0.001
_refine_ls_shift/su_mean 0.000
_refine_ls_structure_factor_coef Fsqd
_refine_ls_weighting_details 'w=1/[\s^2^(Fo^2^)+123.3470P] where P=(Fo^2^+2Fc^2^)/3'
_refine_ls_weighting_scheme calc
_refine_ls_wR_factor_gt 0.2648
_refine_ls_wR_factor_ref 0.2654
_reflns_Friedel_coverage 0.000
_reflns_number_gt 29998
_reflns_number_total 31000
_reflns_threshold_expression 'I > 2\s(I)'
_cod_data_source_file cs1c05509_si_002.cif
_cod_data_source_block jdeals05f_a
_cod_original_formula_sum 'C32 H57.25 B2 F8 N2.50 Ni P2'
_cod_database_code 4519335
_shelx_shelxl_version_number 2018/3
_shelx_space_group_comment
;
The symmetry employed for this shelxl refinement is uniquely defined
by the following loop, which should always be used as a source of
symmetry information in preference to the above space-group names.
They are only intended as comments.
;
_shelx_estimated_absorpt_t_max 0.807
_shelx_estimated_absorpt_t_min 0.785
_olex2_refinement_description
;
1. Fixed Uiso
 At 1.2 times of:
  All C(H) groups, All C(H,H) groups, All C(H,H,H,H) groups
 At 1.5 times of:
  All C(H,H,H) groups
2. Restrained distances
 C021-C04I \\sim C021-C0AA
 with sigma of 0.02
 C04I-C04L \\sim C0AA-C04L
 with sigma of 0.02
 C036-C052 \\sim C036-C0
 with sigma of 0.02
 C03S-C052 \\sim C03S-C0
 with sigma of 0.02
 F04D-B04R \\sim F04E-B04R
 with sigma of 0.02
 F04Q-B04R \\sim F04R-B04R
 with sigma of 0.02
 B04R-F04U \\sim B04R-F04V
 with sigma of 0.02
3. Uiso/Uaniso restraints and constraints
: with sigma of 0.1 and sigma for terminal atoms of 0.2
: with sigma of 0.1 and sigma for terminal atoms of 0.2
4. Others
 Sof(H02T)=Sof(H02U)=1-FVAR(1)
 Sof(H02R)=Sof(H02S)=FVAR(1)
 Fixed Sof: H03F(0.66667) H03G(0.66667) H03H(0.33333) H03I(0.33333)
 H03T(0.66667) H03U(0.66667) H03V(0.33333) H03W(0.33333) F04D(0.66667)
 H04G(0.5) C04I(0.75) H04K(0.75) H04L(0.75) H04O(0.75) H04P(0.75) H04Q(0.25)
 H04R(0.25) H04S(0.5) F04Q(0.66667) F04U(0.66667) C052(0.66667) H05A(0.66667)
 H05B(0.66667) C0AA(0.25) H0AA(0.25) H0AB(0.25) C0(0.33333) H0A(0.33333)
 H0B(0.33333) F04R(0.33333) F04V(0.33333) F04E(0.33333)
5.a Ternary CH refined with riding coordinates:
 C017(H017), C01F(H01G), C01H(H01J), C01M(H01), C01N(H01N), C01P(H30),
 C01S(H01S), C01X(H01X), C01Z(H01Z), C026(H026), C02A(H13), C02D(H34),
 C02F(H35), C02I(H02I), C02M(H02Z), C03L(H6)
5.b Secondary CH2 refined with riding coordinates:
 C019(H01A,H01B), C01D(H01H,H01I), C01I(H01V,H01W), C01J(H01C,H01D), C01K(H01Y,
 H), C01L(H01K,H01L), C01O(H01M,H01O), C01U(H31,HA), C01V(H01E,H01F), C01W(H01T,
 H01U), C020(H10,HB), C021(H02R,H02S), C021(H02T,H02U), C022(H02A,H02B),
 C023(H02C,H02D), C024(H11,HC), C025(H02V,H02W), C028(H12,HD), C029(H32,HE),
 C02B(H33,HF), C02C(H14,HG), C02E(H02X,H02Y), C02G(H15,HH), C02H(H02E,H02F),
 C02J(H02G,H02H), C02K(H36,HI), C02L(H02J,H02K), C02N(H37,HJ), C02O(H16,HK),
 C02P(H38,HL), C02Q(H39,HM), C02R(H02,HN), C02S(H02L,H02M), C02T(H40,HO),
 C02U(H1,HP), C02V(H41,HQ), C02W(H02N,H02O), C02X(H42,HR), C02Y(H02P,H02Q),
 C02Z(H2,HS), C030(H43,HT), C033(H03D,H03E), C034(H44,HU), C036(H03F,H03G),
 C036(H03H,H03I), C037(H03,HX), C038(H03J,H03K), C03A(H45,HY), C03C(H3,H57),
 C03D(H18,H58), C03E(H4,H59), C03F(H46,H60), C03G(H03L,H03M), C03H(H47,H61),
 C03I(H5,H62), C03J(H48,H63), C03K(H19,H64), C03M(H20,H65), C03N(H03N,H03O),
 C03O(H49,H66), C03P(H03P,H03Q), C03Q(H03R,H03S), C03R(H7,H67), C03S(H03T,H03U),
  C03S(H03V,H03W), C03T(H50,H68), C03U(H8,H69), C03V(H51,H70), C03W(H21,H71),
 C03X(H9,H72), C03Y(H03X,H03Y), C03Z(H22,H73), C040(H04,H74), C041(H04E,H04F),
 C042(H04A,H04B), C043(H52,H75), C046(H23,H76), C047(H24,H77), C048(H25,H78),
 C049(H26,H79), C04A(H27,H80), C04B(H28,H81), C04C(H29,H82), C04E(H04G,H04H),
 C04F(H04I,H04J), C04G(H53,H83), C04I(H04K,H04L), C04J(H04M,H04N), C04L(H04O,
 H04P), C04L(H04Q,H04R), C04M(H04S,H04T), C04N(H04U,H04V), C04O(H04C,H04D),
 C04P(H04W,H04X), C04X(H04Z,H88), C052(H05A,H05B), C0AA(H0AA,H0AB), C0(H0A,H0B)
5.c Idealised Me refined as rotating group:
 C01Q(H01P,H01Q,H01R), C031(H03A,H03B,H03C), C035(H03Z,HV,HW), C03B(H17,HZ,
 H56), C04S(H54,H84,H85), C04T(H04Y,H86,H87), C04Y(H55,H89,H90), C055(H05C,H05D,
 H05E), C05D(H05F,H05G,H05H), C05G(H05I,H05J,H05K)
;
_smtbx_masks_special_details
;
A solvent mask was calculated and 122 electrons were 
found in a volume of 474\%A^3^ in 2 voids per unit cell. 
This is consistent with the presence of 
0.313[C2H3N], 0.375[C2H3N] per Asymmetric Unit 
which account for 121 electrons 
per unit cell.
;
_smtbx_masks_void_probe_radius 1.2
_smtbx_masks_void_truncation_radius 1.2

loop_
_space_group_symop_operation_xyz
'x, y, z'
'-x, -y, -z'

loop_
_atom_site_label
_atom_site_type_symbol
_atom_site_fract_x
_atom_site_fract_y
_atom_site_fract_z
_atom_site_U_iso_or_equiv
_atom_site_adp_type
_atom_site_occupancy
_atom_site_site_symmetry_order
_atom_site_calc_flag
_atom_site_refinement_flags_posn
_atom_site_refinement_flags_adp
_atom_site_refinement_flags_occupancy
_atom_site_disorder_assembly
_atom_site_disorder_group
Ni01 Ni 0.31597(7) 0.77585(4) 0.89254(3) 0.01510(19) Uani 1 1 d . . . . .
Ni02 Ni 0.33813(7) 0.24087(4) 0.89847(3) 0.01540(19) Uani 1 1 d . . . . .
Ni03 Ni 0.40286(7) 0.86838(5) 0.59823(3) 0.01759(19) Uani 1 1 d . . . . .
Ni04 Ni 0.42158(7) 0.34744(5) 0.61069(3) 0.0180(2) Uani 1 1 d . . . . .
P005 P 0.41841(14) 0.69774(9) 0.85941(5) 0.0154(3) Uani 1 1 d . . . . .
P006 P 0.57649(15) 0.39409(9) 0.65046(5) 0.0178(4) Uani 1 1 d . . . . .
P007 P 0.15812(14) 0.72806(9) 0.85556(5) 0.0165(3) Uani 1 1 d . . . . .
P008 P 0.53125(15) 0.82155(9) 0.62996(5) 0.0171(3) Uani 1 1 d . . . . .
P009 P 0.31472(15) 0.42327(9) 0.64324(5) 0.0175(4) Uani 1 1 d . . . . .
P00A P 0.45868(15) 0.24777(9) 0.85705(6) 0.0184(4) Uani 1 1 d . . . . .
P00B P 0.20277(15) 0.28100(9) 0.86529(6) 0.0186(4) Uani 1 1 d . . . . .
P00C P 0.27518(16) 0.85637(10) 0.63655(6) 0.0222(4) Uani 1 1 d . . . . .
F00D F 0.8424(4) 0.1733(3) 0.97071(19) 0.0457(14) Uani 1 1 d . . . . .
F00E F 0.1490(4) 0.0772(3) 0.04872(16) 0.0397(12) Uani 1 1 d . . . . .
F00F F 0.7599(5) 0.2702(3) 0.96762(18) 0.0503(14) Uani 1 1 d . . . . .
F00G F 0.3436(5) 0.1019(3) 0.97549(19) 0.0467(14) Uani 1 1 d . . . . .
F00H F 0.7393(5) 0.1771(3) 0.91056(18) 0.0494(14) Uani 1 1 d . . . . .
F00I F -0.1782(4) 0.8952(3) 0.57489(19) 0.0497(15) Uani 1 1 d . . . . .
F00J F 0.3581(5) -0.0129(3) 0.9601(2) 0.0486(14) Uani 1 1 d . . . . .
F00K F 0.1835(5) 0.7342(3) 0.3959(2) 0.0568(16) Uani 1 1 d . . . . .
F00L F 0.1211(5) 0.8008(3) 0.4522(2) 0.0579(17) Uani 1 1 d . . . . .
F00M F 0.4970(6) 0.4691(3) 0.84319(17) 0.0623(18) Uani 1 1 d . . . . .
N00N N 0.5121(5) 0.9049(3) 0.57181(19) 0.0231(13) Uani 1 1 d . . . . .
F00O F -0.0971(5) 0.9746(4) 0.5491(2) 0.0569(17) Uani 1 1 d . . . . .
N00P N 0.2946(5) 0.2898(3) 0.5797(2) 0.0243(13) Uani 1 1 d . . . . .
F00Q F 0.3807(5) 0.1305(3) 0.5338(2) 0.0529(15) Uani 1 1 d . . . . .
N00R N 0.2313(4) 0.8384(3) 0.92782(17) 0.0157(11) Uani 1 1 d . . . . .
F00S F 0.5513(6) 0.3994(3) 0.7855(2) 0.065(2) Uani 1 1 d . . . . .
F00T F 0.1581(6) 0.7172(3) 0.71653(19) 0.0570(17) Uani 1 1 d . . . . .
N00U N 0.4534(5) 0.2125(3) 0.93182(17) 0.0172(12) Uani 1 1 d . . . . .
F00V F 0.9062(5) 0.2386(3) 0.9322(2) 0.0539(15) Uani 1 1 d . . . . .
F00W F 0.1977(7) 0.6414(3) 0.65811(17) 0.0656(19) Uani 1 1 d . . . . .
F00X F -0.0150(6) 0.8774(4) 0.5519(2) 0.0631(18) Uani 1 1 d . . . . .
F00Y F 0.1817(8) 0.6952(4) 0.4509(2) 0.079(2) Uani 1 1 d . . . . .
N00Z N 0.2904(5) 0.8980(3) 0.5640(2) 0.0250(14) Uani 1 1 d . . . . .
N010 N 0.4455(5) 0.8376(3) 0.9168(2) 0.0243(13) Uani 1 1 d . . . . .
N011 N 0.2360(5) 0.2167(3) 0.9315(2) 0.0235(13) Uani 1 1 d . . . . .
F012 F 0.4115(7) 0.0460(3) 0.9168(2) 0.068(2) Uani 1 1 d . . . . .
F013 F 0.4006(7) 0.4602(4) 0.7814(2) 0.078(2) Uani 1 1 d . . . . .
F014 F 0.3030(7) 0.6545(4) 0.7206(2) 0.077(2) Uani 1 1 d . . . . .
F015 F -0.0189(6) 0.9591(4) 0.6110(2) 0.076(2) Uani 1 1 d . . . . .
F016 F 0.5685(8) 0.5152(3) 0.7978(2) 0.081(2) Uani 1 1 d . . . . .
C017 C 0.4938(5) 0.6563(3) 0.8958(2) 0.0164(13) Uani 1 1 d . . . . .
H017 H 0.540277 0.622501 0.878982 0.020 Uiso 1 1 calc R U . . .
F018 F 0.1354(8) 0.6015(3) 0.7077(2) 0.083(3) Uani 1 1 d . . . . .
C019 C 0.5410(6) 0.3738(4) 0.9152(2) 0.0223(15) Uani 1 1 d . . . . .
H01A H 0.503532 0.399707 0.897201 0.027 Uiso 1 1 calc R U . . .
H01B H 0.487557 0.363251 0.932807 0.027 Uiso 1 1 calc R U . . .
F01A F 0.0175(6) 0.7051(4) 0.4126(3) 0.077(2) Uani 1 1 d . . . . .
C01B C 0.5074(6) 0.8844(4) 0.9268(2) 0.0234(15) Uani 1 1 d . . . . .
N01C N 0.5103(5) 0.2859(3) 0.57746(19) 0.0252(14) Uani 1 1 d . . . . .
C01D C 0.2353(6) 0.5996(4) 0.8149(2) 0.0228(15) Uani 1 1 d . . . . .
H01H H 0.227104 0.588446 0.841128 0.027 Uiso 1 1 calc R U . . .
H01I H 0.214630 0.556892 0.791497 0.027 Uiso 1 1 calc R U . . .
F01E F 0.2247(7) 0.0262(5) 0.9216(2) 0.081(2) Uani 1 1 d . . . . .
C01F C 0.6585(6) 0.8803(4) 0.6482(2) 0.0192(14) Uani 1 1 d . . . . .
H01G H 0.687310 0.886895 0.622964 0.023 Uiso 1 1 calc R U . . .
C01G C 0.1868(6) 0.8786(4) 0.9496(2) 0.0187(14) Uani 1 1 d . . . . .
C01H C 0.5260(6) 0.7382(4) 0.8389(2) 0.0212(14) Uani 1 1 d . . . . .
H01J H 0.574354 0.771035 0.863117 0.025 Uiso 1 1 calc R U . . .
C01I C 0.6169(6) 0.4539(4) 0.5878(2) 0.0232(15) Uani 1 1 d . . . . .
H01V H 0.593691 0.499398 0.603121 0.028 Uiso 1 1 calc R U . . .
H01W H 0.549546 0.424704 0.571957 0.028 Uiso 1 1 calc R U . . .
C01J C 0.7266(6) 0.4343(4) 0.9172(3) 0.0274(17) Uani 1 1 d . . . . .
H01C H 0.791581 0.462190 0.935900 0.033 Uiso 1 1 calc R U . . .
H01D H 0.693953 0.461884 0.899346 0.033 Uiso 1 1 calc R U . . .
C01K C 0.5728(6) 0.4661(4) 0.6967(2) 0.0244(16) Uani 1 1 d . . . . .
H01Y H 0.551490 0.447546 0.719058 0.029 Uiso 1 1 calc R U . . .
H H 0.648432 0.489519 0.706131 0.029 Uiso 1 1 calc R U . . .
C01L C 0.3561(6) 0.6252(4) 0.8157(2) 0.0207(14) Uani 1 1 d . . . . .
H01K H 0.360756 0.638420 0.789797 0.025 Uiso 1 1 calc R U . . .
H01L H 0.402260 0.585637 0.814723 0.025 Uiso 1 1 calc R U . . .
C01M C 0.2069(6) 0.3778(4) 0.6616(2) 0.0200(14) Uani 1 1 d . . . . .
H01 H 0.159243 0.346869 0.636421 0.024 Uiso 1 1 calc R U . . .
C01N C 0.0633(6) 0.7043(4) 0.8884(2) 0.0219(15) Uani 1 1 d . . . . .
H01N H 0.034328 0.748384 0.903905 0.026 Uiso 1 1 calc R U . . .
C01O C 0.1224(6) 0.6743(4) 0.9215(2) 0.0261(16) Uani 1 1 d . . . . .
H01M H 0.152705 0.630188 0.907789 0.031 Uiso 1 1 calc R U . . .
H01O H 0.185214 0.707112 0.938119 0.031 Uiso 1 1 calc R U . . .
C01P C 0.6747(6) 0.4191(4) 0.6187(2) 0.0219(15) Uani 1 1 d . . . . .
H30 H 0.702570 0.375494 0.602081 0.026 Uiso 1 1 calc R U . . .
C01Q C 0.1318(6) 0.9310(4) 0.9775(2) 0.0251(16) Uani 1 1 d . . . . .
H01P H 0.062321 0.939729 0.962386 0.038 Uiso 1 1 calc R U . . .
H01Q H 0.180418 0.974008 0.987806 0.038 Uiso 1 1 calc R U . . .
H01R H 0.115479 0.914699 1.000977 0.038 Uiso 1 1 calc R U . . .
C01R C 0.5557(7) 0.2444(4) 0.5564(3) 0.0304(17) Uani 1 1 d . . . . .
C01S C 0.5750(6) 0.7436(4) 0.5938(2) 0.0208(14) Uani 1 1 d . . . . .
H01S H 0.638036 0.728011 0.609999 0.025 Uiso 1 1 calc R U . . .
F01T F 0.5001(8) 0.1310(4) 0.5904(2) 0.086(3) Uani 1 1 d . . . . .
C01U C 0.7761(6) 0.4660(4) 0.6439(2) 0.0263(16) Uani 1 1 d . . . . .
H31 H 0.813564 0.444122 0.664175 0.032 Uiso 1 1 calc R U . . .
HA H 0.751852 0.510906 0.659734 0.032 Uiso 1 1 calc R U . . .
C01V C 0.6419(7) 0.4184(4) 0.9429(2) 0.0274(16) Uani 1 1 d . . . . .
H01E H 0.617454 0.462298 0.959830 0.033 Uiso 1 1 calc R U . . .
H01F H 0.676365 0.393594 0.962127 0.033 Uiso 1 1 calc R U . . .
C01W C 0.4154(7) 0.6135(5) 0.9132(3) 0.035(2) Uani 1 1 d . . . . .
H01T H 0.368001 0.579087 0.889974 0.041 Uiso 1 1 calc R U . . .
H01U H 0.366455 0.644466 0.929949 0.041 Uiso 1 1 calc R U . . .
C01X C 0.5773(6) 0.3050(3) 0.8876(2) 0.0193(14) Uani 1 1 d . . . . .
H01X H 0.614080 0.280640 0.907041 0.023 Uiso 1 1 calc R U . . .
C01Y C 0.5656(7) 0.9431(4) 0.5618(3) 0.0309(18) Uani 1 1 d . . . . .
C01Z C 0.0816(6) 0.2174(4) 0.8517(2) 0.0234(15) Uani 1 1 d . . . . .
H01Z H 0.058966 0.213646 0.878498 0.028 Uiso 1 1 calc R U . . .
C020 C 0.5639(7) 0.6244(4) 0.9748(2) 0.0316(18) Uani 1 1 d . . . . .
H10 H 0.608632 0.597273 0.990170 0.038 Uiso 1 1 calc R U . . .
HB H 0.522393 0.656037 0.994535 0.038 Uiso 1 1 calc R U . . .
C021 C 0.5064(7) 0.7924(4) 0.6748(2) 0.0263(16) Uani 1 1 d D . . . .
H02R H 0.551222 0.752505 0.674855 0.032 Uiso 0.84(11) 1 calc R U P A 1
H02S H 0.535363 0.830178 0.700276 0.032 Uiso 0.84(11) 1 calc R U P A 1
H02T H 0.484736 0.741981 0.664664 0.032 Uiso 0.16(11) 1 calc R U P A 2
H02U H 0.577882 0.798731 0.693474 0.032 Uiso 0.16(11) 1 calc R U P A 2
C022 C 0.4156(6) 0.1021(4) 0.8346(2) 0.0250(16) Uani 1 1 d . . . . .
H02A H 0.353956 0.103571 0.812855 0.030 Uiso 1 1 calc R U . . .
H02B H 0.385498 0.110006 0.861302 0.030 Uiso 1 1 calc R U . . .
C023 C -0.0201(6) 0.2391(4) 0.8275(2) 0.0296(18) Uani 1 1 d . . . . .
H02C H -0.040536 0.284704 0.843787 0.035 Uiso 1 1 calc R U . . .
H02D H -0.001112 0.243620 0.800663 0.035 Uiso 1 1 calc R U . . .
C024 C 0.4744(6) 0.7812(4) 0.8110(2) 0.0242(15) Uani 1 1 d . . . . .
H11 H 0.424232 0.750336 0.787047 0.029 Uiso 1 1 calc R U . . .
HC H 0.429783 0.816250 0.827159 0.029 Uiso 1 1 calc R U . . .
C025 C 0.7507(6) 0.8504(4) 0.6720(2) 0.0277(17) Uani 1 1 d . . . . .
H02V H 0.726047 0.844825 0.697763 0.033 Uiso 1 1 calc R U . . .
H02W H 0.765357 0.804117 0.654543 0.033 Uiso 1 1 calc R U . . .
C026 C 0.1569(6) 0.3615(4) 0.8976(2) 0.0211(15) Uani 1 1 d . . . . .
H026 H 0.091154 0.372581 0.880372 0.025 Uiso 1 1 calc R U . . .
F027 F 0.3948(6) 0.0344(4) 0.5534(3) 0.096(3) Uani 1 1 d . . . . .
C028 C 0.6015(6) 0.6863(4) 0.8146(2) 0.0264(16) Uani 1 1 d . . . . .
H12 H 0.637240 0.660447 0.833014 0.032 Uiso 1 1 calc R U . . .
HD H 0.555890 0.652531 0.790596 0.032 Uiso 1 1 calc R U . . .
C029 C 0.1569(7) 0.4186(4) 0.5731(3) 0.0329(19) Uani 1 1 d . . . . .
H32 H 0.106609 0.391539 0.584809 0.040 Uiso 1 1 calc R U . . .
HE H 0.197995 0.385519 0.553952 0.040 Uiso 1 1 calc R U . . .
C02A C 0.1019(6) 0.7994(4) 0.8370(2) 0.0230(15) Uani 1 1 d . . . . .
H13 H 0.073051 0.831919 0.860923 0.028 Uiso 1 1 calc R U . . .
C02B C 0.3171(6) 0.5086(4) 0.5900(2) 0.0266(16) Uani 1 1 d . . . . .
H33 H 0.367789 0.541410 0.612943 0.032 Uiso 1 1 calc R U . . .
HF H 0.362689 0.476960 0.571991 0.032 Uiso 1 1 calc R U . . .
C02C C -0.0612(7) 0.6154(4) 0.9268(3) 0.035(2) Uani 1 1 d . . . . .
H14 H -0.040008 0.568204 0.913603 0.042 Uiso 1 1 calc R U . . .
HG H -0.113434 0.611782 0.946482 0.042 Uiso 1 1 calc R U . . .
C02D C 0.2383(6) 0.4662(4) 0.6081(2) 0.0239(15) Uani 1 1 d . . . . .
H34 H 0.193460 0.500265 0.625530 0.029 Uiso 1 1 calc R U . . .
C02E C 0.6351(7) 0.9525(4) 0.6752(2) 0.0292(17) Uani 1 1 d . . . . .
H02X H 0.575553 0.971714 0.660037 0.035 Uiso 1 1 calc R U . . .
H02Y H 0.610508 0.948733 0.701368 0.035 Uiso 1 1 calc R U . . .
C02F C 0.6361(6) 0.3240(4) 0.6690(2) 0.0214(15) Uani 1 1 d . . . . .
H35 H 0.670546 0.293628 0.645754 0.026 Uiso 1 1 calc R U . . .
C02G C 0.0035(6) 0.7745(5) 0.8013(2) 0.0288(17) Uani 1 1 d . . . . .
H15 H 0.028062 0.741097 0.777143 0.035 Uiso 1 1 calc R U . . .
HH H -0.056698 0.750820 0.810713 0.035 Uiso 1 1 calc R U . . .
C02H C 0.6669(7) 0.3213(4) 0.8622(3) 0.0285(17) Uani 1 1 d . . . . .
H02E H 0.694137 0.277406 0.846385 0.034 Uiso 1 1 calc R U . . .
H02F H 0.633435 0.344456 0.841866 0.034 Uiso 1 1 calc R U . . .
C02I C 0.5065(6) 0.1602(4) 0.8386(2) 0.0176(14) Uani 1 1 d . . . . .
H02I H 0.567905 0.156033 0.860143 0.021 Uiso 1 1 calc R U . . .
C02J C 0.5545(7) 0.1464(4) 0.7972(3) 0.0291(17) Uani 1 1 d . . . . .
H02G H 0.495105 0.147199 0.774514 0.035 Uiso 1 1 calc R U . . .
H02H H 0.613220 0.183169 0.799373 0.035 Uiso 1 1 calc R U . . .
C02K C 0.1312(7) 0.4277(4) 0.6863(2) 0.0274(16) Uani 1 1 d . . . . .
H36 H 0.095562 0.454819 0.668712 0.033 Uiso 1 1 calc R U . . .
HI H 0.176140 0.460448 0.711002 0.033 Uiso 1 1 calc R U . . .
C02L C 0.4621(7) 0.0302(4) 0.8232(3) 0.0342(19) Uani 1 1 d . . . . .
H02J H 0.517827 0.026979 0.846379 0.041 Uiso 1 1 calc R U . . .
H02K H 0.401081 -0.006134 0.819127 0.041 Uiso 1 1 calc R U . . .
C02M C 0.2321(6) 0.9452(4) 0.6571(2) 0.0227(15) Uani 1 1 d . . . . .
H02Z H 0.175152 0.953000 0.635240 0.027 Uiso 1 1 calc R U . . .
C02N C 0.2499(7) 0.5487(4) 0.5646(3) 0.0312(18) Uani 1 1 d . . . . .
H37 H 0.301000 0.573215 0.551882 0.037 Uiso 1 1 calc R U . . .
HJ H 0.211239 0.583940 0.583484 0.037 Uiso 1 1 calc R U . . .
C02O C -0.0387(6) 0.6559(4) 0.8647(3) 0.0281(17) Uani 1 1 d . . . . .
H16 H -0.078349 0.676349 0.844135 0.034 Uiso 1 1 calc R U . . .
HK H -0.014345 0.610757 0.849332 0.034 Uiso 1 1 calc R U . . .
C02P C 0.7983(7) 0.5106(4) 0.5819(2) 0.0287(17) Uani 1 1 d . . . . .
H38 H 0.776117 0.557058 0.595967 0.034 Uiso 1 1 calc R U . . .
HL H 0.849953 0.516162 0.562378 0.034 Uiso 1 1 calc R U . . .
C02Q C 0.3744(6) 0.4947(4) 0.6887(2) 0.0256(16) Uani 1 1 d . . . . .
H39 H 0.328434 0.534462 0.689905 0.031 Uiso 1 1 calc R U . . .
HM H 0.368100 0.480027 0.713930 0.031 Uiso 1 1 calc R U . . .
C02R C 0.2880(8) 1.0734(4) 0.6774(3) 0.036(2) Uani 1 1 d . . . . .
H02 H 0.351736 1.108410 0.683000 0.044 Uiso 1 1 calc R U . . .
HN H 0.235367 1.079892 0.654209 0.044 Uiso 1 1 calc R U . . .
C02S C 0.1152(8) 0.3544(4) 0.9373(3) 0.035(2) Uani 1 1 d . . . . .
H02L H 0.058568 0.314676 0.930102 0.042 Uiso 1 1 calc R U . . .
H02M H 0.177813 0.345184 0.956200 0.042 Uiso 1 1 calc R U . . .
C02T C 0.4928(6) 0.5197(4) 0.6904(2) 0.0236(15) Uani 1 1 d . . . . .
H40 H 0.511289 0.562914 0.713489 0.028 Uiso 1 1 calc R U . . .
HO H 0.502061 0.530500 0.664097 0.028 Uiso 1 1 calc R U . . .
C02U C 0.1774(7) 0.9562(4) 0.6970(3) 0.0311(18) Uani 1 1 d . . . . .
H1 H 0.114220 0.920977 0.692111 0.037 Uiso 1 1 calc R U . . .
HP H 0.231967 0.950365 0.719864 0.037 Uiso 1 1 calc R U . . .
C02V C 0.6892(7) 0.2410(5) 0.7276(3) 0.0344(19) Uani 1 1 d . . . . .
H41 H 0.723323 0.199907 0.732715 0.041 Uiso 1 1 calc R U . . .
HQ H 0.659757 0.266205 0.753219 0.041 Uiso 1 1 calc R U . . .
C02W C 0.1117(6) 0.1453(4) 0.8281(3) 0.0293(17) Uani 1 1 d . . . . .
H02N H 0.134365 0.146627 0.801226 0.035 Uiso 1 1 calc R U . . .
H02O H 0.175057 0.131555 0.844609 0.035 Uiso 1 1 calc R U . . .
C02X C 0.2590(7) 0.3313(4) 0.6864(2) 0.0268(16) Uani 1 1 d . . . . .
H42 H 0.309764 0.359899 0.711002 0.032 Uiso 1 1 calc R U . . .
HR H 0.302808 0.297608 0.668831 0.032 Uiso 1 1 calc R U . . .
C02Y C 0.5151(7) 0.0177(4) 0.7840(3) 0.036(2) Uani 1 1 d . . . . .
H02P H 0.457161 0.014177 0.760038 0.044 Uiso 1 1 calc R U . . .
H02Q H 0.550084 -0.026862 0.778921 0.044 Uiso 1 1 calc R U . . .
C02Z C 0.3298(7) 1.0002(4) 0.6640(3) 0.0298(17) Uani 1 1 d . . . . .
H2 H 0.362544 0.993829 0.637906 0.036 Uiso 1 1 calc R U . . .
HS H 0.388082 0.994886 0.685799 0.036 Uiso 1 1 calc R U . . .
C030 C 0.5444(6) 0.2788(4) 0.6792(3) 0.0269(16) Uani 1 1 d . . . . .
H43 H 0.487190 0.260808 0.654497 0.032 Uiso 1 1 calc R U . . .
HT H 0.508299 0.307402 0.702142 0.032 Uiso 1 1 calc R U . . .
C031 C 0.5866(8) 0.1584(5) 0.9782(3) 0.040(2) Uani 1 1 d . . . . .
H03A H 0.635832 0.128905 0.961319 0.060 Uiso 1 1 calc R U . . .
H03B H 0.542695 0.130472 0.991004 0.060 Uiso 1 1 calc R U . . .
H03C H 0.631280 0.195675 1.000003 0.060 Uiso 1 1 calc R U . . .
C032 C 0.5131(6) 0.1880(4) 0.9519(2) 0.0260(16) Uani 1 1 d . . . . .
C033 C -0.1180(7) 0.1854(5) 0.8193(3) 0.036(2) Uani 1 1 d . . . . .
H03D H -0.181014 0.198436 0.802304 0.043 Uiso 1 1 calc R U . . .
H03E H -0.142021 0.184581 0.846139 0.043 Uiso 1 1 calc R U . . .
C034 C 0.7769(7) 0.2877(5) 0.7185(3) 0.0317(18) Uani 1 1 d . . . . .
H44 H 0.813699 0.260745 0.695277 0.038 Uiso 1 1 calc R U . . .
HU H 0.833982 0.305176 0.743317 0.038 Uiso 1 1 calc R U . . .
C035 C 0.1596(7) 0.9533(4) 0.5173(3) 0.0312(18) Uani 1 1 d . . . . .
H03Z H 0.145773 0.922092 0.488876 0.047 Uiso 1 1 calc R U . . .
HV H 0.195447 0.997612 0.517144 0.047 Uiso 1 1 calc R U . . .
HW H 0.088975 0.961188 0.528322 0.047 Uiso 1 1 calc R U . . .
C036 C 0.4162(7) 0.2736(5) 0.8106(3) 0.038(2) Uani 1 1 d D . . . .
H03F H 0.483655 0.291197 0.801958 0.046 Uiso 0.6667 1 calc R U P B 1
H03G H 0.384663 0.231627 0.788227 0.046 Uiso 0.6667 1 calc R U P B 1
H03H H 0.439633 0.323647 0.817489 0.046 Uiso 0.3333 1 calc R U P C 2
H03I H 0.461259 0.249177 0.789424 0.046 Uiso 0.3333 1 calc R U P C 2
C037 C 0.8574(7) 0.8987(5) 0.6830(3) 0.037(2) Uani 1 1 d . . . . .
H03 H 0.915203 0.879761 0.699118 0.045 Uiso 1 1 calc R U . . .
HX H 0.885105 0.901530 0.657171 0.045 Uiso 1 1 calc R U . . .
C038 C 0.7638(6) 0.3677(4) 0.8902(3) 0.0279(17) Uani 1 1 d . . . . .
H03J H 0.817327 0.379237 0.872908 0.034 Uiso 1 1 calc R U . . .
H03K H 0.802449 0.342338 0.908338 0.034 Uiso 1 1 calc R U . . .
C039 C 0.2324(6) 0.9219(4) 0.5437(2) 0.0233(15) Uani 1 1 d . . . . .
C03A C 0.0409(7) 0.3868(5) 0.7004(3) 0.0334(19) Uani 1 1 d . . . . .
H45 H -0.004354 0.419697 0.717819 0.040 Uiso 1 1 calc R U . . .
HY H -0.008921 0.357692 0.675698 0.040 Uiso 1 1 calc R U . . .
C03B C 0.5881(8) 0.9442(4) 0.9395(3) 0.042(2) Uani 1 1 d . . . . .
H17 H 0.591757 0.963624 0.916084 0.063 Uiso 1 1 calc R U . . .
HZ H 0.661312 0.929941 0.947851 0.063 Uiso 1 1 calc R U . . .
H56 H 0.565771 0.979320 0.962948 0.063 Uiso 1 1 calc R U . . .
C03C C 0.5803(8) 0.6309(5) 0.5172(3) 0.042(2) Uani 1 1 d . . . . .
H3 H 0.519219 0.640015 0.497733 0.051 Uiso 1 1 calc R U . . .
H57 H 0.614040 0.588834 0.502362 0.051 Uiso 1 1 calc R U . . .
C03D C 0.5738(8) 0.7057(5) 0.9308(3) 0.039(2) Uani 1 1 d . . . . .
H18 H 0.531547 0.739892 0.948714 0.046 Uiso 1 1 calc R U . . .
H58 H 0.625621 0.731212 0.918831 0.046 Uiso 1 1 calc R U . . .
C03E C 0.1896(7) 0.7381(4) 0.5726(3) 0.036(2) Uani 1 1 d . . . . .
H4 H 0.243417 0.752730 0.556379 0.043 Uiso 1 1 calc R U . . .
H59 H 0.226657 0.708075 0.587947 0.043 Uiso 1 1 calc R U . . .
C03F C 0.8590(6) 0.4790(4) 0.6150(3) 0.0300(18) Uani 1 1 d . . . . .
H46 H 0.888333 0.434738 0.600923 0.036 Uiso 1 1 calc R U . . .
H60 H 0.922223 0.511276 0.631708 0.036 Uiso 1 1 calc R U . . .
C03G C 0.2412(8) 0.4246(4) 0.9082(3) 0.038(2) Uani 1 1 d . . . . .
H03L H 0.265247 0.430252 0.882291 0.045 Uiso 1 1 calc R U . . .
H03M H 0.307488 0.417479 0.926219 0.045 Uiso 1 1 calc R U . . .
C03H C 0.0884(7) 0.4604(5) 0.5491(3) 0.0317(18) Uani 1 1 d . . . . .
H47 H 0.035114 0.428572 0.526551 0.038 Uiso 1 1 calc R U . . .
H61 H 0.045521 0.492493 0.568022 0.038 Uiso 1 1 calc R U . . .
C03I C 0.1362(7) 1.0286(5) 0.7096(3) 0.0345(19) Uani 1 1 d . . . . .
H5 H 0.104185 1.035514 0.735881 0.041 Uiso 1 1 calc R U . . .
H62 H 0.076867 1.032735 0.687828 0.041 Uiso 1 1 calc R U . . .
C03J C 0.1643(6) 0.5015(4) 0.5304(2) 0.0274(17) Uani 1 1 d . . . . .
H48 H 0.119598 0.529851 0.515898 0.033 Uiso 1 1 calc R U . . .
H63 H 0.202750 0.469256 0.509788 0.033 Uiso 1 1 calc R U . . .
C03K C 0.1580(6) 0.6559(4) 0.8097(2) 0.0220(15) Uani 1 1 d . . . . .
H19 H 0.081255 0.634119 0.800636 0.026 Uiso 1 1 calc R U . . .
H64 H 0.179556 0.674030 0.787171 0.026 Uiso 1 1 calc R U . . .
C03L C 0.1544(6) 0.8015(4) 0.6032(3) 0.0286(17) Uani 1 1 d . . . . .
H6 H 0.117032 0.829851 0.586340 0.034 Uiso 1 1 calc R U . . .
C03M C 0.0417(7) 0.6613(5) 0.9504(3) 0.0354(19) Uani 1 1 d . . . . .
H20 H 0.080273 0.639199 0.970329 0.042 Uiso 1 1 calc R U . . .
H65 H 0.018876 0.706327 0.966611 0.042 Uiso 1 1 calc R U . . .
C03N C 0.1486(7) 0.4830(4) 0.9700(3) 0.037(2) Uani 1 1 d . . . . .
H03N H 0.113662 0.525417 0.983567 0.045 Uiso 1 1 calc R U . . .
H03O H 0.212440 0.477405 0.989719 0.045 Uiso 1 1 calc R U . . .
C03O C 0.6953(7) 0.4644(4) 0.5574(2) 0.0281(17) Uani 1 1 d . . . . .
H49 H 0.717495 0.418962 0.541495 0.034 Uiso 1 1 calc R U . . .
H66 H 0.656794 0.486354 0.537353 0.034 Uiso 1 1 calc R U . . .
C03P C 0.6028(7) 0.0759(4) 0.7871(3) 0.036(2) Uani 1 1 d . . . . .
H03P H 0.664826 0.076219 0.809084 0.043 Uiso 1 1 calc R U . . .
H03Q H 0.632920 0.067339 0.760359 0.043 Uiso 1 1 calc R U . . .
C03Q C -0.0868(7) 0.1128(5) 0.7965(3) 0.040(2) Uani 1 1 d . . . . .
H03R H -0.150585 0.078502 0.792793 0.048 Uiso 1 1 calc R U . . .
H03S H -0.069955 0.112421 0.768490 0.048 Uiso 1 1 calc R U . . .
C03R C 0.0907(7) 0.6977(4) 0.5433(3) 0.036(2) Uani 1 1 d . . . . .
H7 H 0.115632 0.656025 0.524272 0.043 Uiso 1 1 calc R U . . .
H67 H 0.058260 0.726629 0.526214 0.043 Uiso 1 1 calc R U . . .
C03S C 0.2189(6) 0.3012(5) 0.8174(2) 0.0289(17) Uani 1 1 d D . . . .
H03T H 0.194972 0.259061 0.793947 0.035 Uiso 0.6667 1 calc R U P D 1
H03U H 0.167669 0.336951 0.814380 0.035 Uiso 0.6667 1 calc R U P D 1
H03V H 0.145719 0.290823 0.799596 0.035 Uiso 0.3333 1 calc R U P E 2
H03W H 0.237244 0.351841 0.824406 0.035 Uiso 0.3333 1 calc R U P E 2
C03T C 0.7267(6) 0.3486(4) 0.7070(3) 0.0294(17) Uani 1 1 d . . . . .
H50 H 0.785735 0.377744 0.700747 0.035 Uiso 1 1 calc R U . . .
H68 H 0.694274 0.377282 0.730912 0.035 Uiso 1 1 calc R U . . .
C03U C 0.2310(7) 1.0851(5) 0.7157(3) 0.0349(19) Uani 1 1 d . . . . .
H8 H 0.200607 1.131117 0.721770 0.042 Uiso 1 1 calc R U . . .
H69 H 0.285932 1.084795 0.739860 0.042 Uiso 1 1 calc R U . . .
C03V C 0.5948(8) 0.2176(5) 0.6922(3) 0.037(2) Uani 1 1 d . . . . .
H51 H 0.535973 0.191219 0.700648 0.045 Uiso 1 1 calc R U . . .
H70 H 0.622014 0.185970 0.667955 0.045 Uiso 1 1 calc R U . . .
C03W C -0.0397(7) 0.8367(5) 0.7886(3) 0.039(2) Uani 1 1 d . . . . .
H21 H -0.099939 0.820218 0.764762 0.047 Uiso 1 1 calc R U . . .
H71 H -0.071344 0.867412 0.812044 0.047 Uiso 1 1 calc R U . . .
C03X C 0.7424(8) 1.0001(5) 0.6849(3) 0.041(2) Uani 1 1 d . . . . .
H9 H 0.728885 1.046927 0.701828 0.049 Uiso 1 1 calc R U . . .
H72 H 0.765733 1.004167 0.658577 0.049 Uiso 1 1 calc R U . . .
C03Y C 0.0649(8) 0.4204(4) 0.9595(3) 0.039(2) Uani 1 1 d . . . . .
H03X H -0.001159 0.427703 0.941411 0.047 Uiso 1 1 calc R U . . .
H03Y H 0.040503 0.415215 0.985425 0.047 Uiso 1 1 calc R U . . .
C03Z C 0.5636(8) 0.8172(5) 0.7953(3) 0.041(2) Uani 1 1 d . . . . .
H22 H 0.609582 0.851344 0.819137 0.049 Uiso 1 1 calc R U . . .
H73 H 0.528606 0.842657 0.776539 0.049 Uiso 1 1 calc R U . . .
C040 C 0.6901(7) 0.7238(5) 0.7994(3) 0.035(2) Uani 1 1 d . . . . .
H04 H 0.738847 0.755392 0.823480 0.043 Uiso 1 1 calc R U . . .
H74 H 0.736335 0.689682 0.783419 0.043 Uiso 1 1 calc R U . . .
C041 C 0.8352(8) 0.9710(6) 0.7087(3) 0.046(3) Uani 1 1 d . . . . .
H04E H 0.903870 1.002273 0.714737 0.056 Uiso 1 1 calc R U . . .
H04F H 0.813165 0.968693 0.735529 0.056 Uiso 1 1 calc R U . . .
C042 C 0.0126(8) 0.0923(4) 0.8203(3) 0.044(2) Uani 1 1 d . . . . .
H04A H 0.032566 0.046314 0.804388 0.052 Uiso 1 1 calc R U . . .
H04B H -0.006422 0.088581 0.847309 0.052 Uiso 1 1 calc R U . . .
C043 C 0.0937(8) 0.3409(5) 0.7253(3) 0.039(2) Uani 1 1 d . . . . .
H52 H 0.138258 0.370377 0.751231 0.047 Uiso 1 1 calc R U . . .
H75 H 0.034562 0.313836 0.733070 0.047 Uiso 1 1 calc R U . . .
N044 N 0.3119(10) 0.3439(5) 0.3338(3) 0.061(3) Uani 1 1 d . . . . .
C045 C 0.2307(8) 0.2465(5) 0.5607(3) 0.038(2) Uani 1 1 d . . . . .
C046 C 0.1451(8) 0.9020(5) 0.8116(3) 0.042(2) Uani 1 1 d . . . . .
H23 H 0.118733 0.934306 0.835838 0.050 Uiso 1 1 calc R U . . .
H76 H 0.204532 0.927251 0.802832 0.050 Uiso 1 1 calc R U . . .
C047 C 0.4836(8) 0.5761(5) 0.9405(3) 0.038(2) Uani 1 1 d . . . . .
H24 H 0.432143 0.551122 0.952981 0.046 Uiso 1 1 calc R U . . .
H77 H 0.525227 0.541219 0.922768 0.046 Uiso 1 1 calc R U . . .
C048 C -0.1168(7) 0.6444(5) 0.8942(3) 0.040(2) Uani 1 1 d . . . . .
H25 H -0.145661 0.689134 0.907791 0.048 Uiso 1 1 calc R U . . .
H78 H -0.180775 0.612223 0.878037 0.048 Uiso 1 1 calc R U . . .
C049 C 0.6400(8) 0.6663(5) 0.9571(3) 0.046(2) Uani 1 1 d . . . . .
H26 H 0.687059 0.634891 0.939653 0.055 Uiso 1 1 calc R U . . .
H79 H 0.689408 0.699696 0.980162 0.055 Uiso 1 1 calc R U . . .
C04A C 0.1918(7) 0.8404(4) 0.8243(3) 0.0299(17) Uani 1 1 d . . . . .
H27 H 0.222888 0.809770 0.800689 0.036 Uiso 1 1 calc R U . . .
H80 H 0.252609 0.857463 0.847884 0.036 Uiso 1 1 calc R U . . .
C04B C 0.0505(7) 0.8777(5) 0.7765(3) 0.0351(19) Uani 1 1 d . . . . .
H28 H 0.078185 0.848393 0.751592 0.042 Uiso 1 1 calc R U . . .
H81 H 0.019682 0.918297 0.769437 0.042 Uiso 1 1 calc R U . . .
C04C C 0.6375(8) 0.7651(6) 0.7719(3) 0.042(2) Uani 1 1 d . . . . .
H29 H 0.592640 0.733113 0.746902 0.051 Uiso 1 1 calc R U . . .
H82 H 0.696519 0.789964 0.762649 0.051 Uiso 1 1 calc R U . . .
F04D F 0.2474(7) 0.1739(5) 0.0888(5) 0.084(5) Uani 0.6667 1 d D . P F 1
C04E C 0.0004(8) 0.6752(4) 0.5659(3) 0.043(2) Uani 1 1 d . . . . .
H04G H 0.029366 0.642574 0.580987 0.051 Uiso 0.5 1 calc R U P . .
H04H H -0.064586 0.651362 0.545433 0.051 Uiso 1 1 calc R U . . .
C04F C 0.0675(8) 0.7815(5) 0.6282(3) 0.045(2) Uani 1 1 d . . . . .
H04I H 0.043767 0.823731 0.647143 0.053 Uiso 1 1 calc R U . . .
H04J H 0.099921 0.752375 0.645124 0.053 Uiso 1 1 calc R U . . .
C04G C 0.1667(8) 0.2922(5) 0.7006(3) 0.039(2) Uani 1 1 d . . . . .
H53 H 0.120796 0.260302 0.675794 0.047 Uiso 1 1 calc R U . . .
H83 H 0.201131 0.264049 0.717757 0.047 Uiso 1 1 calc R U . . .
B04H B -0.0774(9) 0.9272(6) 0.5721(3) 0.037(2) Uani 1 1 d . . . . .
C04I C 0.3911(8) 0.7716(5) 0.6780(3) 0.025(2) Uani 0.75 1 d D . P G 1
H04K H 0.363012 0.732240 0.653287 0.030 Uiso 0.75 1 calc R U P G 1
H04L H 0.392099 0.754398 0.702779 0.030 Uiso 0.75 1 calc R U P G 1
C04J C 0.5342(8) 0.6181(5) 0.5537(4) 0.049(3) Uani 1 1 d . . . . .
H04M H 0.593425 0.603383 0.571489 0.058 Uiso 1 1 calc R U . . .
H04N H 0.474344 0.580081 0.543638 0.058 Uiso 1 1 calc R U . . .
C04K C 0.1859(7) 0.1916(5) 0.9496(3) 0.036(2) Uani 1 1 d . . . . .
C04L C 0.3123(8) 0.8251(6) 0.6812(3) 0.046(3) Uani 1 1 d D . . . .
H04O H 0.343305 0.865492 0.704941 0.055 Uiso 0.75 1 calc R U P G 1
H04P H 0.243014 0.806980 0.688434 0.055 Uiso 0.75 1 calc R U P G 1
H04Q H 0.271569 0.851627 0.703368 0.055 Uiso 0.25 1 calc R U P G 2
H04R H 0.280494 0.776469 0.673348 0.055 Uiso 0.25 1 calc R U P G 2
C04M C -0.0343(7) 0.7405(5) 0.5968(4) 0.044(2) Uani 1 1 d . . . . .
H04S H -0.090358 0.726571 0.612460 0.052 Uiso 0.5 1 calc R U P . .
H04T H -0.068746 0.770959 0.581213 0.052 Uiso 1 1 calc R U . . .
C04N C 0.4877(8) 0.6834(5) 0.5796(4) 0.045(2) Uani 1 1 d . . . . .
H04U H 0.423446 0.695435 0.562670 0.054 Uiso 1 1 calc R U . . .
H04V H 0.461345 0.673947 0.604196 0.054 Uiso 1 1 calc R U . . .
C04O C 0.1889(9) 0.4903(5) 0.9307(4) 0.047(2) Uani 1 1 d . . . . .
H04C H 0.244510 0.530578 0.937863 0.056 Uiso 1 1 calc R U . . .
H04D H 0.125658 0.498949 0.911864 0.056 Uiso 1 1 calc R U . . .
C04P C 0.6213(11) 0.7565(4) 0.5564(3) 0.053(3) Uani 1 1 d . . . . .
H04W H 0.561723 0.771363 0.538728 0.064 Uiso 1 1 calc R U . . .
H04X H 0.681356 0.794404 0.566219 0.064 Uiso 1 1 calc R U . . .
F04Q F 0.0738(13) 0.1778(6) 0.0625(4) 0.091(4) Uani 0.6667 1 d D . P F 1
B04R B 0.1523(10) 0.1409(6) 0.0790(3) 0.046(3) Uani 1 1 d D . . . .
C04S C 0.6152(9) 0.1920(6) 0.5310(3) 0.046(2) Uani 1 1 d . . . . .
H54 H 0.562172 0.158062 0.510256 0.069 Uiso 1 1 calc R U . . .
H84 H 0.658735 0.168615 0.548708 0.069 Uiso 1 1 calc R U . . .
H85 H 0.665143 0.213894 0.516895 0.069 Uiso 1 1 calc R U . . .
C04T C 0.6365(8) 0.9931(5) 0.5505(3) 0.044(2) Uani 1 1 d . . . . .
H04Y H 0.612695 0.991908 0.521558 0.066 Uiso 1 1 calc R U . . .
H86 H 0.713733 0.981262 0.553722 0.066 Uiso 1 1 calc R U . . .
H87 H 0.630630 1.039724 0.568820 0.066 Uiso 1 1 calc R U . . .
F04U F 0.0931(14) 0.1330(6) 0.1105(4) 0.101(5) Uani 0.6667 1 d D . P F 1
B04V B 0.5052(10) 0.4608(5) 0.8027(3) 0.039(2) Uani 1 1 d . . . . .
B04W B 0.1233(10) 0.7330(5) 0.4268(4) 0.041(2) Uani 1 1 d . . . . .
C04X C 0.6665(10) 0.6914(5) 0.5305(4) 0.054(3) Uani 1 1 d . . . . .
H04Z H 0.691087 0.700450 0.505548 0.065 Uiso 1 1 calc R U . . .
H88 H 0.731930 0.679906 0.547140 0.065 Uiso 1 1 calc R U . . .
C04Y C 0.1492(8) 0.1926(6) 0.5360(4) 0.060(3) Uani 1 1 d . . . . .
H55 H 0.092829 0.212505 0.520391 0.090 Uiso 1 1 calc R U . . .
H89 H 0.113764 0.170782 0.554182 0.090 Uiso 1 1 calc R U . . .
H90 H 0.185299 0.157716 0.516445 0.090 Uiso 1 1 calc R U . . .
B04Z B 0.8139(9) 0.2163(6) 0.9456(3) 0.037(2) Uani 1 1 d . . . . .
F050 F 0.3149(11) 0.1264(8) 0.5926(4) 0.164(6) Uani 1 1 d . . . . .
B051 B 0.1995(11) 0.6540(5) 0.7003(3) 0.039(2) Uani 1 1 d . . . . .
C052 C 0.3344(8) 0.3269(5) 0.8133(3) 0.019(2) Uani 0.6667 1 d D . P H 1
H05A H 0.330360 0.342732 0.787970 0.023 Uiso 0.6667 1 calc R U P H 1
H05B H 0.360984 0.367342 0.837542 0.023 Uiso 0.6667 1 calc R U P H 1
C053 C 0.9517(13) 0.1464(6) 0.6731(5) 0.071(4) Uani 1 1 d . . . . .
B054 B 0.3328(10) 0.0387(6) 0.9432(4) 0.045(3) Uani 1 1 d . . . . .
C055 C 0.1159(9) 0.1621(7) 0.9734(4) 0.067(4) Uani 1 1 d . . . . .
H05C H 0.118787 0.111651 0.965407 0.100 Uiso 1 1 calc R U . . .
H05D H 0.039183 0.173443 0.967577 0.100 Uiso 1 1 calc R U . . .
H05E H 0.142780 0.181467 1.003170 0.100 Uiso 1 1 calc R U . . .
C057 C 0.2192(12) 0.3363(5) 0.3229(3) 0.054(3) Uani 1 1 d . . . . .
N059 N 0.9752(11) 0.1648(6) 0.7081(5) 0.079(4) Uani 1 1 d . . . . .
B05A B 0.3955(12) 0.1030(8) 0.5661(6) 0.064(4) Uani 1 1 d . . . . .
C05D C 0.1006(15) 0.3330(9) 0.3086(6) 0.117(7) Uani 1 1 d . . . . .
H05F H 0.058724 0.325922 0.330240 0.176 Uiso 1 1 calc R U . . .
H05G H 0.080885 0.294423 0.283172 0.176 Uiso 1 1 calc R U . . .
H05H H 0.082273 0.376577 0.302770 0.176 Uiso 1 1 calc R U . . .
C05G C 0.945(2) 0.1287(9) 0.6240(8) 0.180(13) Uani 1 1 d . . . . .
H05I H 1.018342 0.118067 0.615970 0.270 Uiso 1 1 calc R U . . .
H05J H 0.920625 0.168585 0.615014 0.270 Uiso 1 1 calc R U . . .
H05K H 0.891683 0.088455 0.610623 0.270 Uiso 1 1 calc R U . . .
C0AA C 0.4222(16) 0.8256(16) 0.7001(7) 0.031(7) Uiso 0.25 1 d D . P G 2
H0AA H 0.419418 0.803489 0.722706 0.037 Uiso 0.25 1 calc R U P G 2
H0AB H 0.449916 0.874692 0.713502 0.037 Uiso 0.25 1 calc R U P G 2
C0 C 0.3057(15) 0.2648(14) 0.7909(7) 0.041(6) Uiso 0.3333 1 d D . P H 2
H0A H 0.282938 0.214548 0.780930 0.049 Uiso 0.3333 1 calc R U P H 2
H0B H 0.303520 0.281898 0.766072 0.049 Uiso 0.3333 1 calc R U P H 2
F04R F 0.0611(18) 0.1588(14) 0.0965(8) 0.071(7) Uiso 0.3333 1 d D . P F 2
F04V F 0.2422(18) 0.1383(13) 0.1090(7) 0.070(6) Uiso 0.3333 1 d D . P F 2
F04E F 0.165(4) 0.1965(15) 0.0677(12) 0.134(13) Uiso 0.3333 1 d D . P F 2

loop_
_atom_site_aniso_label
_atom_site_aniso_U_11
_atom_site_aniso_U_22
_atom_site_aniso_U_33
_atom_site_aniso_U_23
_atom_site_aniso_U_13
_atom_site_aniso_U_12
Ni01 0.0144(4) 0.0145(4) 0.0156(4) 0.0016(3) 0.0043(3) 0.0046(3)
Ni02 0.0150(4) 0.0178(4) 0.0140(4) 0.0037(3) 0.0054(3) 0.0037(3)
Ni03 0.0191(4) 0.0184(4) 0.0185(4) 0.0088(3) 0.0054(3) 0.0068(3)
Ni04 0.0191(4) 0.0194(4) 0.0168(4) 0.0059(3) 0.0045(3) 0.0058(3)
P005 0.0133(8) 0.0168(8) 0.0167(8) 0.0038(7) 0.0058(6) 0.0048(6)
P006 0.0184(9) 0.0208(9) 0.0169(8) 0.0075(7) 0.0058(7) 0.0060(7)
P007 0.0133(8) 0.0186(8) 0.0165(8) 0.0018(7) 0.0041(6) 0.0044(6)
P008 0.0181(9) 0.0181(8) 0.0167(8) 0.0066(7) 0.0035(7) 0.0052(7)
P009 0.0177(9) 0.0195(9) 0.0171(8) 0.0074(7) 0.0032(7) 0.0060(7)
P00A 0.0187(9) 0.0208(9) 0.0182(8) 0.0068(7) 0.0078(7) 0.0044(7)
P00B 0.0167(9) 0.0206(9) 0.0172(8) 0.0031(7) 0.0025(7) 0.0029(7)
P00C 0.0202(9) 0.0229(9) 0.0294(10) 0.0139(8) 0.0087(8) 0.0093(7)
F00D 0.034(3) 0.058(4) 0.060(4) 0.041(3) 0.007(3) 0.012(3)
F00E 0.033(3) 0.034(3) 0.040(3) -0.011(2) 0.006(2) 0.011(2)
F00F 0.054(4) 0.046(3) 0.047(3) 0.014(3) -0.009(3) 0.010(3)
F00G 0.050(3) 0.038(3) 0.060(4) 0.019(3) 0.023(3) 0.011(2)
F00H 0.041(3) 0.054(3) 0.045(3) 0.009(3) -0.011(3) -0.003(3)
F00I 0.029(3) 0.066(4) 0.064(4) 0.035(3) 0.007(3) -0.006(3)
F00J 0.053(3) 0.030(3) 0.068(4) 0.016(3) 0.023(3) 0.003(2)
F00K 0.052(4) 0.066(4) 0.058(4) 0.017(3) 0.027(3) 0.013(3)
F00L 0.037(3) 0.035(3) 0.082(5) -0.015(3) 0.007(3) 0.008(2)
F00M 0.109(6) 0.053(4) 0.024(3) 0.010(3) 0.008(3) 0.012(4)
N00N 0.030(3) 0.027(3) 0.021(3) 0.016(3) 0.010(3) 0.011(3)
F00O 0.034(3) 0.082(5) 0.080(4) 0.064(4) 0.008(3) 0.011(3)
N00P 0.017(3) 0.030(3) 0.025(3) 0.006(3) 0.003(3) 0.003(3)
F00Q 0.057(4) 0.040(3) 0.061(4) 0.013(3) 0.008(3) 0.008(3)
N00R 0.010(3) 0.018(3) 0.017(3) 0.002(2) 0.003(2) 0.000(2)
F00S 0.106(6) 0.028(3) 0.079(5) 0.021(3) 0.059(4) 0.027(3)
F00T 0.102(5) 0.028(3) 0.051(4) 0.012(3) 0.043(4) 0.021(3)
N00U 0.017(3) 0.020(3) 0.016(3) 0.004(2) 0.008(2) 0.001(2)
F00V 0.044(3) 0.073(4) 0.059(4) 0.040(3) 0.010(3) 0.002(3)
F00W 0.112(6) 0.057(4) 0.022(3) 0.002(3) 0.007(3) -0.001(4)
F00X 0.055(4) 0.074(5) 0.071(4) 0.034(4) 0.017(3) 0.020(3)
F00Y 0.123(7) 0.046(4) 0.079(5) 0.024(4) 0.036(5) 0.031(4)
N00Z 0.029(3) 0.025(3) 0.023(3) 0.008(3) 0.006(3) 0.006(3)
N010 0.025(3) 0.018(3) 0.027(3) 0.002(3) 0.005(3) 0.002(3)
N011 0.014(3) 0.032(3) 0.026(3) 0.008(3) 0.007(3) 0.006(3)
F012 0.102(6) 0.056(4) 0.062(4) 0.024(3) 0.045(4) 0.028(4)
F013 0.105(6) 0.055(4) 0.060(4) 0.007(3) -0.025(4) 0.018(4)
F014 0.088(5) 0.064(4) 0.068(5) 0.011(4) -0.019(4) 0.021(4)
F015 0.070(5) 0.086(5) 0.069(5) 0.036(4) -0.024(4) -0.019(4)
F016 0.141(7) 0.026(3) 0.087(5) 0.022(3) 0.043(5) 0.007(4)
C017 0.015(3) 0.020(3) 0.017(3) 0.005(3) 0.009(3) 0.007(3)
F018 0.162(8) 0.032(3) 0.065(5) 0.020(3) 0.037(5) 0.002(4)
C019 0.024(4) 0.019(3) 0.026(4) 0.006(3) 0.014(3) 0.007(3)
F01A 0.052(4) 0.060(4) 0.099(6) -0.014(4) 0.025(4) -0.017(3)
C01B 0.024(4) 0.022(4) 0.026(4) 0.007(3) 0.007(3) 0.010(3)
N01C 0.029(3) 0.028(3) 0.020(3) 0.009(3) 0.003(3) 0.008(3)
C01D 0.011(3) 0.023(4) 0.026(4) -0.008(3) 0.006(3) 0.000(3)
F01E 0.072(5) 0.102(6) 0.067(5) 0.026(4) -0.005(4) 0.023(4)
C01F 0.019(3) 0.018(3) 0.016(3) -0.002(3) 0.003(3) -0.001(3)
C01G 0.020(3) 0.017(3) 0.019(3) 0.006(3) 0.002(3) 0.000(3)
C01H 0.019(3) 0.025(4) 0.020(3) 0.007(3) 0.005(3) 0.004(3)
C01I 0.023(4) 0.030(4) 0.022(4) 0.014(3) 0.008(3) 0.007(3)
C01J 0.021(4) 0.019(4) 0.038(4) 0.005(3) 0.000(3) -0.008(3)
C01K 0.022(4) 0.025(4) 0.025(4) 0.004(3) 0.003(3) 0.008(3)
C01L 0.017(3) 0.020(3) 0.022(4) -0.001(3) 0.006(3) 0.005(3)
C01M 0.016(3) 0.028(4) 0.021(3) 0.014(3) 0.006(3) 0.004(3)
C01N 0.017(3) 0.022(4) 0.026(4) 0.005(3) 0.006(3) 0.001(3)
C01O 0.023(4) 0.034(4) 0.027(4) 0.014(3) 0.010(3) 0.004(3)
C01P 0.024(4) 0.027(4) 0.020(3) 0.012(3) 0.008(3) 0.008(3)
C01Q 0.026(4) 0.019(4) 0.031(4) 0.004(3) 0.012(3) 0.010(3)
C01R 0.031(4) 0.034(4) 0.028(4) 0.012(4) 0.003(3) 0.006(4)
C01S 0.018(3) 0.024(4) 0.021(3) 0.006(3) 0.003(3) 0.010(3)
F01T 0.137(8) 0.061(5) 0.060(5) 0.027(4) -0.008(5) 0.015(5)
C01U 0.028(4) 0.031(4) 0.026(4) 0.018(3) 0.003(3) 0.003(3)
C01V 0.033(4) 0.022(4) 0.029(4) 0.006(3) 0.009(3) 0.003(3)
C01W 0.024(4) 0.048(5) 0.041(5) 0.030(4) 0.003(4) -0.006(4)
C01X 0.017(3) 0.015(3) 0.026(4) 0.002(3) 0.011(3) 0.001(3)
C01Y 0.024(4) 0.034(4) 0.038(5) 0.016(4) 0.002(3) 0.010(3)
C01Z 0.016(3) 0.024(4) 0.024(4) -0.004(3) 0.004(3) 0.001(3)
C020 0.046(5) 0.032(4) 0.019(4) 0.010(3) 0.007(3) 0.019(4)
C021 0.033(4) 0.029(4) 0.023(4) 0.013(3) 0.010(3) 0.010(3)
C022 0.020(4) 0.027(4) 0.027(4) 0.003(3) 0.009(3) 0.004(3)
C023 0.021(4) 0.039(5) 0.021(4) -0.004(3) 0.002(3) 0.005(3)
C024 0.022(4) 0.031(4) 0.025(4) 0.015(3) 0.006(3) 0.007(3)
C025 0.023(4) 0.041(5) 0.020(4) 0.010(3) 0.002(3) 0.002(3)
C026 0.013(3) 0.020(3) 0.028(4) 0.003(3) -0.001(3) 0.003(3)
F027 0.052(4) 0.060(5) 0.183(10) 0.066(6) -0.023(5) -0.002(3)
C028 0.021(4) 0.036(4) 0.025(4) 0.008(3) 0.013(3) 0.013(3)
C029 0.026(4) 0.035(4) 0.039(5) 0.021(4) -0.011(4) -0.001(3)
C02A 0.024(4) 0.026(4) 0.017(3) 0.003(3) 0.000(3) 0.008(3)
C02B 0.026(4) 0.028(4) 0.029(4) 0.016(3) -0.003(3) 0.001(3)
C02C 0.028(4) 0.031(4) 0.056(6) 0.018(4) 0.027(4) 0.008(3)
C02D 0.021(4) 0.022(4) 0.030(4) 0.010(3) 0.005(3) 0.005(3)
C02E 0.029(4) 0.029(4) 0.025(4) -0.002(3) 0.009(3) 0.008(3)
C02F 0.021(4) 0.029(4) 0.018(3) 0.011(3) 0.007(3) 0.008(3)
C02G 0.018(4) 0.046(5) 0.025(4) 0.017(4) -0.001(3) 0.001(3)
C02H 0.030(4) 0.025(4) 0.031(4) 0.006(3) 0.013(3) 0.001(3)
C02I 0.015(3) 0.025(4) 0.010(3) -0.002(3) 0.008(2) 0.003(3)
C02J 0.029(4) 0.031(4) 0.029(4) 0.004(3) 0.019(3) 0.003(3)
C02K 0.030(4) 0.031(4) 0.024(4) 0.008(3) 0.007(3) 0.005(3)
C02L 0.026(4) 0.030(4) 0.043(5) 0.002(4) 0.011(4) -0.003(3)
C02M 0.024(4) 0.023(4) 0.023(4) 0.009(3) 0.005(3) 0.008(3)
C02N 0.034(4) 0.030(4) 0.036(5) 0.021(4) 0.001(4) 0.005(3)
C02O 0.013(3) 0.037(4) 0.035(4) 0.015(4) 0.002(3) -0.007(3)
C02P 0.037(4) 0.033(4) 0.024(4) 0.017(3) 0.009(3) 0.005(3)
C02Q 0.029(4) 0.026(4) 0.019(4) 0.001(3) 0.003(3) 0.010(3)
C02R 0.045(5) 0.028(4) 0.036(5) 0.005(4) 0.015(4) 0.007(4)
C02S 0.042(5) 0.023(4) 0.041(5) 0.002(4) 0.024(4) 0.007(4)
C02T 0.029(4) 0.021(4) 0.023(4) 0.010(3) 0.003(3) 0.011(3)
C02U 0.028(4) 0.034(4) 0.029(4) 0.004(3) 0.009(3) 0.006(3)
C02V 0.039(5) 0.038(5) 0.033(4) 0.023(4) 0.000(4) 0.007(4)
C02W 0.021(4) 0.028(4) 0.035(4) 0.001(3) 0.008(3) 0.001(3)
C02X 0.032(4) 0.030(4) 0.026(4) 0.015(3) 0.013(3) 0.005(3)
C02Y 0.031(4) 0.031(4) 0.035(5) -0.013(4) 0.009(4) -0.001(3)
C02Z 0.022(4) 0.033(4) 0.032(4) 0.003(3) 0.011(3) 0.004(3)
C030 0.021(4) 0.030(4) 0.033(4) 0.019(3) -0.004(3) 0.002(3)
C031 0.035(5) 0.062(6) 0.031(5) 0.026(4) 0.005(4) 0.009(4)
C032 0.025(4) 0.030(4) 0.024(4) 0.008(3) 0.008(3) 0.004(3)
C033 0.022(4) 0.052(5) 0.028(4) 0.001(4) 0.003(3) 0.002(4)
C034 0.027(4) 0.046(5) 0.029(4) 0.022(4) -0.002(3) 0.010(4)
C035 0.029(4) 0.033(4) 0.036(4) 0.020(4) -0.005(3) 0.008(3)
C036 0.031(4) 0.069(6) 0.031(4) 0.030(4) 0.022(4) 0.030(4)
C037 0.017(4) 0.065(6) 0.027(4) 0.009(4) 0.002(3) 0.002(4)
C038 0.021(4) 0.024(4) 0.036(4) 0.003(3) 0.007(3) -0.004(3)
C039 0.023(4) 0.025(4) 0.024(4) 0.009(3) 0.004(3) 0.007(3)
C03A 0.026(4) 0.055(5) 0.027(4) 0.020(4) 0.011(3) 0.009(4)
C03B 0.032(5) 0.026(4) 0.067(7) 0.011(4) 0.012(4) 0.001(4)
C03C 0.053(6) 0.028(4) 0.034(5) -0.007(4) -0.001(4) 0.016(4)
C03D 0.045(5) 0.032(4) 0.036(5) 0.014(4) -0.015(4) -0.008(4)
C03E 0.032(5) 0.026(4) 0.049(5) 0.004(4) 0.017(4) 0.007(3)
C03F 0.019(4) 0.036(4) 0.041(5) 0.023(4) 0.001(3) -0.002(3)
C03G 0.035(5) 0.028(4) 0.049(5) 0.005(4) 0.018(4) -0.001(4)
C03H 0.026(4) 0.043(5) 0.030(4) 0.020(4) -0.004(3) 0.000(4)
C03I 0.021(4) 0.043(5) 0.034(5) 0.001(4) 0.007(3) 0.006(3)
C03J 0.023(4) 0.041(5) 0.022(4) 0.016(3) 0.001(3) 0.010(3)
C03K 0.014(3) 0.026(4) 0.021(3) -0.003(3) 0.005(3) 0.002(3)
C03L 0.024(4) 0.016(3) 0.047(5) 0.008(3) 0.011(4) 0.008(3)
C03M 0.033(5) 0.044(5) 0.036(5) 0.019(4) 0.011(4) 0.004(4)
C03N 0.033(5) 0.028(4) 0.045(5) -0.004(4) 0.014(4) 0.010(4)
C03O 0.034(4) 0.033(4) 0.022(4) 0.012(3) 0.013(3) 0.008(3)
C03P 0.032(4) 0.029(4) 0.040(5) -0.006(4) 0.018(4) 0.005(4)
C03Q 0.024(4) 0.047(5) 0.033(5) -0.013(4) 0.006(4) -0.014(4)
C03R 0.031(4) 0.030(4) 0.043(5) -0.001(4) 0.019(4) 0.008(3)
C03S 0.023(4) 0.044(5) 0.023(4) 0.014(3) 0.005(3) 0.011(3)
C03T 0.020(4) 0.038(4) 0.037(4) 0.022(4) 0.001(3) 0.007(3)
C03U 0.033(5) 0.035(5) 0.027(4) -0.005(3) 0.005(3) 0.007(4)
C03V 0.043(5) 0.031(4) 0.043(5) 0.026(4) -0.008(4) -0.006(4)
C03W 0.034(5) 0.053(6) 0.031(4) 0.014(4) -0.002(4) 0.019(4)
C03X 0.038(5) 0.032(5) 0.044(5) -0.007(4) 0.017(4) -0.008(4)
C03Y 0.044(5) 0.029(4) 0.045(5) 0.005(4) 0.024(4) 0.012(4)
C03Z 0.046(5) 0.045(5) 0.042(5) 0.027(4) 0.011(4) 0.005(4)
C040 0.028(4) 0.054(6) 0.029(4) 0.013(4) 0.013(3) 0.007(4)
C041 0.033(5) 0.060(6) 0.032(5) -0.010(4) 0.009(4) -0.006(4)
C042 0.038(5) 0.021(4) 0.058(6) -0.011(4) 0.013(4) -0.006(4)
C043 0.045(5) 0.049(5) 0.035(5) 0.028(4) 0.014(4) 0.000(4)
N044 0.087(8) 0.053(6) 0.047(5) 0.012(4) 0.014(5) 0.035(6)
C045 0.031(5) 0.042(5) 0.039(5) 0.010(4) 0.004(4) 0.011(4)
C046 0.048(6) 0.026(4) 0.052(6) 0.020(4) -0.013(4) -0.001(4)
C047 0.045(5) 0.036(5) 0.041(5) 0.025(4) 0.003(4) -0.001(4)
C048 0.023(4) 0.047(5) 0.059(6) 0.027(5) 0.014(4) 0.003(4)
C049 0.042(5) 0.043(5) 0.050(6) 0.022(5) -0.018(4) -0.005(4)
C04A 0.027(4) 0.032(4) 0.032(4) 0.015(3) -0.004(3) 0.000(3)
C04B 0.039(5) 0.033(4) 0.036(5) 0.016(4) -0.003(4) 0.009(4)
C04C 0.036(5) 0.063(6) 0.036(5) 0.023(5) 0.016(4) 0.000(4)
F04D 0.027(5) 0.046(6) 0.137(11) -0.044(7) 0.025(6) -0.018(4)
C04E 0.034(5) 0.023(4) 0.066(7) 0.005(4) 0.011(4) 0.000(4)
C04F 0.049(6) 0.023(4) 0.063(6) 0.006(4) 0.030(5) -0.002(4)
C04G 0.042(5) 0.043(5) 0.047(5) 0.030(4) 0.020(4) 0.006(4)
B04H 0.039(6) 0.045(6) 0.037(5) 0.023(5) 0.008(4) 0.004(5)
C04I 0.029(5) 0.029(5) 0.027(5) 0.019(4) 0.012(4) 0.013(4)
C04J 0.038(5) 0.023(4) 0.079(8) -0.004(4) 0.033(5) -0.003(4)
C04K 0.032(5) 0.038(5) 0.047(5) 0.023(4) 0.017(4) 0.012(4)
C04L 0.041(5) 0.064(6) 0.059(6) 0.049(5) 0.031(5) 0.030(5)
C04M 0.027(5) 0.031(5) 0.071(7) 0.009(5) 0.016(4) 0.000(4)
C04N 0.035(5) 0.028(5) 0.069(7) 0.002(4) 0.030(5) -0.001(4)
C04O 0.046(6) 0.022(4) 0.067(7) 0.003(4) 0.015(5) 0.000(4)
C04P 0.096(9) 0.018(4) 0.054(6) 0.004(4) 0.054(6) 0.007(5)
F04Q 0.113(11) 0.069(7) 0.072(8) -0.011(6) -0.009(7) 0.067(7)
B04R 0.065(8) 0.033(6) 0.035(6) -0.003(4) 0.016(5) 0.016(5)
C04S 0.046(6) 0.056(6) 0.034(5) 0.003(4) 0.014(4) 0.020(5)
C04T 0.035(5) 0.047(6) 0.065(7) 0.033(5) 0.022(5) 0.006(4)
F04U 0.168(14) 0.060(7) 0.095(10) 0.016(7) 0.106(10) 0.027(8)
B04V 0.060(7) 0.031(5) 0.029(5) 0.008(4) 0.008(5) 0.019(5)
B04W 0.048(6) 0.028(5) 0.046(6) 0.003(4) 0.015(5) 0.007(4)
C04X 0.079(8) 0.027(5) 0.059(7) 0.001(4) 0.047(6) 0.000(5)
C04Y 0.031(5) 0.050(6) 0.079(8) -0.013(6) 0.007(5) 0.001(5)
B04Z 0.033(5) 0.047(6) 0.036(5) 0.024(5) -0.003(4) 0.010(4)
F050 0.181(11) 0.253(15) 0.163(10) 0.165(11) 0.133(9) 0.165(11)
B051 0.066(7) 0.031(5) 0.025(5) 0.009(4) 0.013(5) 0.017(5)
C052 0.018(5) 0.027(6) 0.015(5) 0.010(4) 0.002(4) 0.007(4)
C053 0.092(10) 0.035(6) 0.085(10) 0.023(7) 0.000(8) 0.014(6)
B054 0.037(6) 0.031(5) 0.067(8) 0.008(5) 0.018(5) 0.008(4)
C055 0.038(6) 0.109(10) 0.097(9) 0.079(9) 0.045(6) 0.040(6)
C057 0.081(9) 0.038(6) 0.035(5) 0.001(4) 0.001(6) 0.012(6)
N059 0.095(9) 0.057(7) 0.112(10) 0.046(7) 0.059(8) 0.043(6)
B05A 0.048(7) 0.070(9) 0.097(12) 0.057(9) 0.016(8) 0.015(7)
C05D 0.103(13) 0.079(11) 0.118(15) -0.033(10) -0.030(11) -0.010(10)
C05G 0.27(3) 0.053(10) 0.20(3) 0.056(14) -0.08(2) -0.004(15)

loop_
_atom_type_symbol
_atom_type_description
_atom_type_scat_dispersion_real
_atom_type_scat_dispersion_imag
_atom_type_scat_source
C C 0.0033 0.0016 'International Tables Vol C Tables 4.2.6.8 and 6.1.1.4'
H H 0.0000 0.0000 'International Tables Vol C Tables 4.2.6.8 and 6.1.1.4'
B B 0.0013 0.0007 'International Tables Vol C Tables 4.2.6.8 and 6.1.1.4'
F F 0.0171 0.0103 'International Tables Vol C Tables 4.2.6.8 and 6.1.1.4'
N N 0.0061 0.0033 'International Tables Vol C Tables 4.2.6.8 and 6.1.1.4'
Ni Ni 0.3393 1.1124 'International Tables Vol C Tables 4.2.6.8 and 6.1.1.4'
P P 0.1023 0.0942 'International Tables Vol C Tables 4.2.6.8 and 6.1.1.4'

loop_
_exptl_crystal_face_index_h
_exptl_crystal_face_index_k
_exptl_crystal_face_index_l
_exptl_crystal_face_perp_dist
-1.00 2.00 -1.00 0.1730
-2.00 -1.00 3.00 0.1970
2.00 1.00 -3.00 0.1890
-1.00 2.00 0.00 0.1570
1.00 -2.00 0.00 0.2000
0.00 -2.00 1.00 0.2270
2.00 -1.00 -1.00 0.2000
2.00 1.00 -2.00 0.1880
1.00 2.00 0.00 0.1810
-1.00 -2.00 0.00 0.1560
-2.00 1.00 1.00 0.2030
3.00 0.00 1.00 0.1830
2.00 1.00 0.00 0.1690
2.00 3.00 2.00 0.1650
2.00 1.00 2.00 0.1450
-2.00 -1.00 -2.00 0.1980
-1.00 1.00 -2.00 0.1760
1.00 -1.00 2.00 0.1910
0.00 0.00 1.00 0.0670
0.00 1.00 4.00 0.0880
0.00 -1.00 3.00 0.1130
0.00 -1.00 -2.00 0.1690
0.00 0.00 -1.00 0.1650
0.00 1.00 -4.00 0.1810

loop_
_geom_angle_atom_site_label_1
_geom_angle_atom_site_label_2
_geom_angle_atom_site_label_3
_geom_angle
_geom_angle_site_symmetry_1
_geom_angle_site_symmetry_3
_geom_angle_publ_flag
P007 Ni01 P005 95.79(7) . . ?
N00R Ni01 P005 171.87(19) . . ?
N00R Ni01 P007 86.94(17) . . ?
N00R Ni01 N010 89.0(3) . . ?
N010 Ni01 P005 90.40(19) . . ?
N010 Ni01 P007 163.4(2) . . ?
P00A Ni02 P00B 95.98(8) . . ?
N00U Ni02 P00A 87.26(18) . . ?
N00U Ni02 P00B 174.63(18) . . ?
N00U Ni02 N011 88.4(3) . . ?
N011 Ni02 P00A 169.3(2) . . ?
N011 Ni02 P00B 89.2(2) . . ?
P008 Ni03 P00C 95.82(8) . . ?
N00N Ni03 P008 90.44(19) . . ?
N00N Ni03 P00C 164.5(2) . . ?
N00Z Ni03 P008 171.9(2) . . ?
N00Z Ni03 P00C 87.1(2) . . ?
N00Z Ni03 N00N 88.6(3) . . ?
P006 Ni04 P009 96.13(7) . . ?
N00P Ni04 P006 167.7(2) . . ?
N00P Ni04 P009 90.5(2) . . ?
N01C Ni04 P006 86.4(2) . . ?
N01C Ni04 P009 173.6(2) . . ?
N01C Ni04 N00P 88.1(3) . . ?
C017 P005 Ni01 110.3(2) . . ?
C01H P005 Ni01 110.7(2) . . ?
C01H P005 C017 105.2(3) . . ?
C01L P005 Ni01 120.9(2) . . ?
C01L P005 C017 104.1(3) . . ?
C01L P005 C01H 104.4(3) . . ?
C01K P006 Ni04 119.5(3) . . ?
C01K P006 C01P 108.9(4) . . ?
C01K P006 C02F 106.1(3) . . ?
C01P P006 Ni04 109.5(2) . . ?
C02F P006 Ni04 105.4(3) . . ?
C02F P006 C01P 106.7(3) . . ?
C01N P007 Ni01 110.9(2) . . ?
C01N P007 C02A 108.5(3) . . ?
C02A P007 Ni01 102.6(3) . . ?
C03K P007 Ni01 119.3(2) . . ?
C03K P007 C01N 108.8(3) . . ?
C03K P007 C02A 106.0(3) . . ?
C01F P008 Ni03 110.8(2) . . ?
C01F P008 C01S 104.4(3) . . ?
C01S P008 Ni03 111.0(2) . . ?
C021 P008 Ni03 121.1(3) . . ?
C021 P008 C01F 104.7(4) . . ?
C021 P008 C01S 103.4(3) . . ?
C01M P009 Ni04 109.1(2) . . ?
C01M P009 C02D 105.0(3) . . ?
C02D P009 Ni04 111.9(3) . . ?
C02Q P009 Ni04 120.2(3) . . ?
C02Q P009 C01M 105.1(4) . . ?
C02Q P009 C02D 104.3(4) . . ?
C01X P00A Ni02 108.1(2) . . ?
C01X P00A C02I 107.6(3) . . ?
C02I P00A Ni02 106.4(2) . . ?
C036 P00A Ni02 119.5(3) . . ?
C036 P00A C01X 108.9(4) . . ?
C036 P00A C02I 105.7(4) . . ?
C01Z P00B Ni02 108.4(3) . . ?
C026 P00B Ni02 112.7(2) . . ?
C026 P00B C01Z 105.8(3) . . ?
C03S P00B Ni02 121.0(3) . . ?
C03S P00B C01Z 104.8(4) . . ?
C03S P00B C026 103.0(4) . . ?
C02M P00C Ni03 104.3(2) . . ?
C03L P00C Ni03 109.6(3) . . ?
C03L P00C C02M 108.3(3) . . ?
C04L P00C Ni03 119.0(3) . . ?
C04L P00C C02M 106.2(4) . . ?
C04L P00C C03L 108.8(5) . . ?
C01Y N00N Ni03 161.0(7) . . ?
C045 N00P Ni04 168.1(7) . . ?
C01G N00R Ni01 175.6(6) . . ?
C032 N00U Ni02 170.6(6) . . ?
C039 N00Z Ni03 171.9(7) . . ?
C01B N010 Ni01 163.1(6) . . ?
C04K N011 Ni02 167.1(7) . . ?
P005 C017 H017 106.2 . . ?
C01W C017 P005 112.4(5) . . ?
C01W C017 H017 106.2 . . ?
C03D C017 P005 114.4(5) . . ?
C03D C017 H017 106.2 . . ?
C03D C017 C01W 110.7(7) . . ?
H01A C019 H01B 108.1 . . ?
C01V C019 H01A 109.5 . . ?
C01V C019 H01B 109.5 . . ?
C01V C019 C01X 110.5(6) . . ?
C01X C019 H01A 109.5 . . ?
C01X C019 H01B 109.5 . . ?
N010 C01B C03B 179.4(10) . . ?
C01R N01C Ni04 173.8(7) . . ?
H01H C01D H01I 108.2 . . ?
C01L C01D H01H 109.7 . . ?
C01L C01D H01I 109.7 . . ?
C01L C01D C03K 109.8(6) . . ?
C03K C01D H01H 109.7 . . ?
C03K C01D H01I 109.7 . . ?
P008 C01F H01G 107.3 . . ?
C025 C01F P008 112.8(5) . . ?
C025 C01F H01G 107.3 . . ?
C025 C01F C02E 109.9(6) . . ?
C02E C01F P008 111.8(5) . . ?
C02E C01F H01G 107.3 . . ?
N00R C01G C01Q 178.8(8) . . ?
P005 C01H H01J 107.4 . . ?
C024 C01H P005 110.7(5) . . ?
C024 C01H H01J 107.4 . . ?
C024 C01H C028 109.7(6) . . ?
C028 C01H P005 113.9(5) . . ?
C028 C01H H01J 107.4 . . ?
H01V C01I H01W 108.1 . . ?
C01P C01I H01V 109.5 . . ?
C01P C01I H01W 109.5 . . ?
C01P C01I C03O 110.6(6) . . ?
C03O C01I H01V 109.5 . . ?
C03O C01I H01W 109.5 . . ?
H01C C01J H01D 108.1 . . ?
C01V C01J H01C 109.6 . . ?
C01V C01J H01D 109.6 . . ?
C01V C01J C038 110.5(6) . . ?
C038 C01J H01C 109.6 . . ?
C038 C01J H01D 109.6 . . ?
P006 C01K H01Y 108.7 . . ?
P006 C01K H 108.7 . . ?
H01Y C01K H 107.6 . . ?
C02T C01K P006 114.3(5) . . ?
C02T C01K H01Y 108.7 . . ?
C02T C01K H 108.7 . . ?
P005 C01L H01K 107.8 . . ?
P005 C01L H01L 107.8 . . ?
C01D C01L P005 117.9(5) . . ?
C01D C01L H01K 107.8 . . ?
C01D C01L H01L 107.8 . . ?
H01K C01L H01L 107.2 . . ?
P009 C01M H01 107.2 . . ?
C02K C01M P009 112.4(5) . . ?
C02K C01M H01 107.2 . . ?
C02X C01M P009 110.5(5) . . ?
C02X C01M H01 107.2 . . ?
C02X C01M C02K 111.9(6) . . ?
P007 C01N H01N 106.2 . . ?
C01O C01N P007 112.8(5) . . ?
C01O C01N H01N 106.2 . . ?
C02O C01N P007 115.0(5) . . ?
C02O C01N H01N 106.2 . . ?
C02O C01N C01O 109.6(6) . . ?
C01N C01O H01M 109.5 . . ?
C01N C01O H01O 109.5 . . ?
H01M C01O H01O 108.1 . . ?
C03M C01O C01N 110.5(6) . . ?
C03M C01O H01M 109.5 . . ?
C03M C01O H01O 109.5 . . ?
P006 C01P H30 107.2 . . ?
C01I C01P P006 111.5(5) . . ?
C01I C01P H30 107.2 . . ?
C01U C01P P006 114.5(5) . . ?
C01U C01P C01I 108.9(6) . . ?
C01U C01P H30 107.2 . . ?
C01G C01Q H01P 109.5 . . ?
C01G C01Q H01Q 109.5 . . ?
C01G C01Q H01R 109.5 . . ?
H01P C01Q H01Q 109.5 . . ?
H01P C01Q H01R 109.5 . . ?
H01Q C01Q H01R 109.5 . . ?
N01C C01R C04S 178.3(9) . . ?
P008 C01S H01S 105.8 . . ?
C04N C01S P008 113.9(5) . . ?
C04N C01S H01S 105.8 . . ?
C04N C01S C04P 110.3(8) . . ?
C04P C01S P008 114.5(5) . . ?
C04P C01S H01S 105.8 . . ?
C01P C01U H31 109.5 . . ?
C01P C01U HA 109.5 . . ?
C01P C01U C03F 110.9(6) . . ?
H31 C01U HA 108.0 . . ?
C03F C01U H31 109.5 . . ?
C03F C01U HA 109.5 . . ?
C019 C01V H01E 109.4 . . ?
C019 C01V H01F 109.4 . . ?
C01J C01V C019 111.2(6) . . ?
C01J C01V H01E 109.4 . . ?
C01J C01V H01F 109.4 . . ?
H01E C01V H01F 108.0 . . ?
C017 C01W H01T 109.7 . . ?
C017 C01W H01U 109.7 . . ?
C017 C01W C047 109.8(7) . . ?
H01T C01W H01U 108.2 . . ?
C047 C01W H01T 109.7 . . ?
C047 C01W H01U 109.7 . . ?
P00A C01X H01X 106.6 . . ?
C019 C01X P00A 111.8(5) . . ?
C019 C01X H01X 106.6 . . ?
C02H C01X P00A 115.0(5) . . ?
C02H C01X C019 109.7(6) . . ?
C02H C01X H01X 106.6 . . ?
N00N C01Y C04T 177.8(10) . . ?
P00B C01Z H01Z 106.9 . . ?
C023 C01Z P00B 113.7(6) . . ?
C023 C01Z H01Z 106.9 . . ?
C02W C01Z P00B 111.3(5) . . ?
C02W C01Z H01Z 106.9 . . ?
C02W C01Z C023 110.7(6) . . ?
H10 C020 HB 108.1 . . ?
C047 C020 H10 109.5 . . ?
C047 C020 HB 109.5 . . ?
C047 C020 C049 110.5(7) . . ?
C049 C020 H10 109.5 . . ?
C049 C020 HB 109.5 . . ?
P008 C021 H02R 107.8 . . ?
P008 C021 H02S 107.8 . . ?
P008 C021 H02T 107.7 . . ?
P008 C021 H02U 107.7 . . ?
H02R C021 H02S 107.2 . . ?
H02T C021 H02U 107.1 . . ?
C04I C021 P008 118.0(6) . . ?
C04I C021 H02R 107.8 . . ?
C04I C021 H02S 107.8 . . ?
C0AA C021 P008 118.3(13) . . ?
C0AA C021 H02T 107.7 . . ?
C0AA C021 H02U 107.7 . . ?
H02A C022 H02B 108.0 . . ?
C02I C022 H02A 109.4 . . ?
C02I C022 H02B 109.4 . . ?
C02I C022 C02L 111.1(6) . . ?
C02L C022 H02A 109.4 . . ?
C02L C022 H02B 109.4 . . ?
C01Z C023 H02C 109.6 . . ?
C01Z C023 H02D 109.6 . . ?
H02C C023 H02D 108.1 . . ?
C033 C023 C01Z 110.3(7) . . ?
C033 C023 H02C 109.6 . . ?
C033 C023 H02D 109.6 . . ?
C01H C024 H11 109.5 . . ?
C01H C024 HC 109.5 . . ?
H11 C024 HC 108.0 . . ?
C03Z C024 C01H 110.9(6) . . ?
C03Z C024 H11 109.5 . . ?
C03Z C024 HC 109.5 . . ?
C01F C025 H02V 109.6 . . ?
C01F C025 H02W 109.6 . . ?
H02V C025 H02W 108.1 . . ?
C037 C025 C01F 110.3(7) . . ?
C037 C025 H02V 109.6 . . ?
C037 C025 H02W 109.6 . . ?
P00B C026 H026 105.8 . . ?
C02S C026 P00B 114.0(5) . . ?
C02S C026 H026 105.8 . . ?
C03G C026 P00B 114.7(5) . . ?
C03G C026 H026 105.8 . . ?
C03G C026 C02S 109.9(7) . . ?
C01H C028 H12 109.5 . . ?
C01H C028 HD 109.5 . . ?
H12 C028 HD 108.1 . . ?
C040 C028 C01H 110.8(7) . . ?
C040 C028 H12 109.5 . . ?
C040 C028 HD 109.5 . . ?
H32 C029 HE 108.1 . . ?
C02D C029 H32 109.5 . . ?
C02D C029 HE 109.5 . . ?
C02D C029 C03H 110.7(7) . . ?
C03H C029 H32 109.5 . . ?
C03H C029 HE 109.5 . . ?
P007 C02A H13 107.1 . . ?
C02G C02A P007 112.9(5) . . ?
C02G C02A H13 107.1 . . ?
C04A C02A P007 111.7(5) . . ?
C04A C02A H13 107.1 . . ?
C04A C02A C02G 110.7(6) . . ?
H33 C02B HF 108.2 . . ?
C02D C02B H33 109.6 . . ?
C02D C02B HF 109.6 . . ?
C02N C02B H33 109.6 . . ?
C02N C02B HF 109.6 . . ?
C02N C02B C02D 110.1(6) . . ?
H14 C02C HG 108.1 . . ?
C03M C02C H14 109.5 . . ?
C03M C02C HG 109.5 . . ?
C048 C02C H14 109.5 . . ?
C048 C02C HG 109.5 . . ?
C048 C02C C03M 110.5(7) . . ?
P009 C02D H34 106.5 . . ?
C029 C02D P009 115.0(5) . . ?
C029 C02D C02B 109.7(7) . . ?
C029 C02D H34 106.5 . . ?
C02B C02D P009 112.2(5) . . ?
C02B C02D H34 106.5 . . ?
C01F C02E H02X 110.1 . . ?
C01F C02E H02Y 110.1 . . ?
H02X C02E H02Y 108.4 . . ?
C03X C02E C01F 108.2(6) . . ?
C03X C02E H02X 110.1 . . ?
C03X C02E H02Y 110.1 . . ?
P006 C02F H35 107.5 . . ?
C030 C02F P006 110.8(5) . . ?
C030 C02F H35 107.5 . . ?
C03T C02F P006 114.5(5) . . ?
C03T C02F H35 107.5 . . ?
C03T C02F C030 108.8(6) . . ?
C02A C02G H15 109.8 . . ?
C02A C02G HH 109.8 . . ?
H15 C02G HH 108.2 . . ?
C03W C02G C02A 109.5(7) . . ?
C03W C02G H15 109.8 . . ?
C03W C02G HH 109.8 . . ?
C01X C02H H02E 109.4 . . ?
C01X C02H H02F 109.4 . . ?
H02E C02H H02F 108.0 . . ?
C038 C02H C01X 111.3(6) . . ?
C038 C02H H02E 109.4 . . ?
C038 C02H H02F 109.4 . . ?
P00A C02I H02I 106.9 . . ?
C022 C02I P00A 112.9(5) . . ?
C022 C02I H02I 106.9 . . ?
C02J C02I P00A 114.0(5) . . ?
C02J C02I C022 108.9(6) . . ?
C02J C02I H02I 106.9 . . ?
C02I C02J H02G 109.7 . . ?
C02I C02J H02H 109.7 . . ?
H02G C02J H02H 108.2 . . ?
C03P C02J C02I 109.9(7) . . ?
C03P C02J H02G 109.7 . . ?
C03P C02J H02H 109.7 . . ?
C01M C02K H36 109.6 . . ?
C01M C02K HI 109.6 . . ?
C01M C02K C03A 110.4(7) . . ?
H36 C02K HI 108.1 . . ?
C03A C02K H36 109.6 . . ?
C03A C02K HI 109.6 . . ?
C022 C02L H02J 109.4 . . ?
C022 C02L H02K 109.4 . . ?
H02J C02L H02K 108.0 . . ?
C02Y C02L C022 111.3(7) . . ?
C02Y C02L H02J 109.4 . . ?
C02Y C02L H02K 109.4 . . ?
P00C C02M H02Z 106.9 . . ?
C02U C02M P00C 114.0(5) . . ?
C02U C02M H02Z 106.9 . . ?
C02Z C02M P00C 111.4(5) . . ?
C02Z C02M H02Z 106.9 . . ?
C02Z C02M C02U 110.4(6) . . ?
C02B C02N H37 109.1 . . ?
C02B C02N HJ 109.1 . . ?
C02B C02N C03J 112.3(7) . . ?
H37 C02N HJ 107.9 . . ?
C03J C02N H37 109.1 . . ?
C03J C02N HJ 109.1 . . ?
C01N C02O H16 109.4 . . ?
C01N C02O HK 109.4 . . ?
H16 C02O HK 108.0 . . ?
C048 C02O C01N 111.1(7) . . ?
C048 C02O H16 109.4 . . ?
C048 C02O HK 109.4 . . ?
H38 C02P HL 108.0 . . ?
C03F C02P H38 109.4 . . ?
C03F C02P HL 109.4 . . ?
C03O C02P H38 109.4 . . ?
C03O C02P HL 109.4 . . ?
C03O C02P C03F 111.3(6) . . ?
P009 C02Q H39 108.1 . . ?
P009 C02Q HM 108.1 . . ?
H39 C02Q HM 107.3 . . ?
C02T C02Q P009 116.9(5) . . ?
C02T C02Q H39 108.1 . . ?
C02T C02Q HM 108.1 . . ?
H02 C02R HN 107.9 . . ?
C02Z C02R H02 109.1 . . ?
C02Z C02R HN 109.1 . . ?
C03U C02R H02 109.1 . . ?
C03U C02R HN 109.1 . . ?
C03U C02R C02Z 112.4(7) . . ?
C026 C02S H02L 109.5 . . ?
C026 C02S H02M 109.5 . . ?
H02L C02S H02M 108.1 . . ?
C03Y C02S C026 110.8(7) . . ?
C03Y C02S H02L 109.5 . . ?
C03Y C02S H02M 109.5 . . ?
C01K C02T H40 109.2 . . ?
C01K C02T HO 109.2 . . ?
C02Q C02T C01K 112.1(6) . . ?
C02Q C02T H40 109.2 . . ?
C02Q C02T HO 109.2 . . ?
H40 C02T HO 107.9 . . ?
C02M C02U H1 109.6 . . ?
C02M C02U HP 109.6 . . ?
H1 C02U HP 108.1 . . ?
C03I C02U C02M 110.3(7) . . ?
C03I C02U H1 109.6 . . ?
C03I C02U HP 109.6 . . ?
H41 C02V HQ 107.9 . . ?
C034 C02V H41 109.2 . . ?
C034 C02V HQ 109.2 . . ?
C03V C02V H41 109.2 . . ?
C03V C02V HQ 109.2 . . ?
C03V C02V C034 111.9(7) . . ?
C01Z C02W H02N 109.6 . . ?
C01Z C02W H02O 109.6 . . ?
H02N C02W H02O 108.1 . . ?
C042 C02W C01Z 110.4(6) . . ?
C042 C02W H02N 109.6 . . ?
C042 C02W H02O 109.6 . . ?
C01M C02X H42 109.7 . . ?
C01M C02X HR 109.7 . . ?
C01M C02X C04G 109.6(7) . . ?
H42 C02X HR 108.2 . . ?
C04G C02X H42 109.7 . . ?
C04G C02X HR 109.7 . . ?
C02L C02Y H02P 109.3 . . ?
C02L C02Y H02Q 109.3 . . ?
C02L C02Y C03P 111.6(7) . . ?
H02P C02Y H02Q 108.0 . . ?
C03P C02Y H02P 109.3 . . ?
C03P C02Y H02Q 109.3 . . ?
C02M C02Z C02R 109.6(7) . . ?
C02M C02Z H2 109.7 . . ?
C02M C02Z HS 109.7 . . ?
C02R C02Z H2 109.7 . . ?
C02R C02Z HS 109.7 . . ?
H2 C02Z HS 108.2 . . ?
C02F C030 H43 109.6 . . ?
C02F C030 HT 109.6 . . ?
C02F C030 C03V 110.2(6) . . ?
H43 C030 HT 108.1 . . ?
C03V C030 H43 109.6 . . ?
C03V C030 HT 109.6 . . ?
H03A C031 H03B 109.5 . . ?
H03A C031 H03C 109.5 . . ?
H03B C031 H03C 109.5 . . ?
C032 C031 H03A 109.5 . . ?
C032 C031 H03B 109.5 . . ?
C032 C031 H03C 109.5 . . ?
N00U C032 C031 178.4(9) . . ?
C023 C033 H03D 109.4 . . ?
C023 C033 H03E 109.4 . . ?
C023 C033 C03Q 111.0(7) . . ?
H03D C033 H03E 108.0 . . ?
C03Q C033 H03D 109.4 . . ?
C03Q C033 H03E 109.4 . . ?
C02V C034 H44 109.4 . . ?
C02V C034 HU 109.4 . . ?
C02V C034 C03T 111.2(7) . . ?
H44 C034 HU 108.0 . . ?
C03T C034 H44 109.4 . . ?
C03T C034 HU 109.4 . . ?
H03Z C035 HV 109.5 . . ?
H03Z C035 HW 109.5 . . ?
HV C035 HW 109.5 . . ?
C039 C035 H03Z 109.5 . . ?
C039 C035 HV 109.5 . . ?
C039 C035 HW 109.5 . . ?
P00A C036 H03F 107.9 . . ?
P00A C036 H03G 107.9 . . ?
P00A C036 H03H 106.6 . . ?
P00A C036 H03I 106.6 . . ?
H03F C036 H03G 107.2 . . ?
H03H C036 H03I 106.5 . . ?
C052 C036 P00A 117.7(6) . . ?
C052 C036 H03F 107.9 . . ?
C052 C036 H03G 107.9 . . ?
C0 C036 P00A 123.1(13) . . ?
C0 C036 H03H 106.6 . . ?
C0 C036 H03I 106.6 . . ?
C025 C037 H03 109.6 . . ?
C025 C037 HX 109.6 . . ?
H03 C037 HX 108.1 . . ?
C041 C037 C025 110.2(7) . . ?
C041 C037 H03 109.6 . . ?
C041 C037 HX 109.6 . . ?
C01J C038 H03J 109.2 . . ?
C01J C038 H03K 109.2 . . ?
C02H C038 C01J 112.0(6) . . ?
C02H C038 H03J 109.2 . . ?
C02H C038 H03K 109.2 . . ?
H03J C038 H03K 107.9 . . ?
N00Z C039 C035 178.8(9) . . ?
C02K C03A H45 109.5 . . ?
C02K C03A HY 109.5 . . ?
H45 C03A HY 108.1 . . ?
C043 C03A C02K 110.6(7) . . ?
C043 C03A H45 109.5 . . ?
C043 C03A HY 109.5 . . ?
C01B C03B H17 109.5 . . ?
C01B C03B HZ 109.5 . . ?
C01B C03B H56 109.5 . . ?
H17 C03B HZ 109.5 . . ?
H17 C03B H56 109.5 . . ?
HZ C03B H56 109.5 . . ?
H3 C03C H57 108.0 . . ?
C04J C03C H3 109.3 . . ?
C04J C03C H57 109.3 . . ?
C04J C03C C04X 111.6(8) . . ?
C04X C03C H3 109.3 . . ?
C04X C03C H57 109.3 . . ?
C017 C03D H18 109.4 . . ?
C017 C03D H58 109.4 . . ?
C017 C03D C049 111.0(7) . . ?
H18 C03D H58 108.0 . . ?
C049 C03D H18 109.4 . . ?
C049 C03D H58 109.4 . . ?
H4 C03E H59 108.1 . . ?
C03L C03E H4 109.5 . . ?
C03L C03E H59 109.5 . . ?
C03R C03E H4 109.5 . . ?
C03R C03E H59 109.5 . . ?
C03R C03E C03L 110.7(7) . . ?
C01U C03F C02P 109.4(6) . . ?
C01U C03F H46 109.8 . . ?
C01U C03F H60 109.8 . . ?
C02P C03F H46 109.8 . . ?
C02P C03F H60 109.8 . . ?
H46 C03F H60 108.2 . . ?
C026 C03G H03L 109.6 . . ?
C026 C03G H03M 109.6 . . ?
C026 C03G C04O 110.1(7) . . ?
H03L C03G H03M 108.2 . . ?
C04O C03G H03L 109.6 . . ?
C04O C03G H03M 109.6 . . ?
C029 C03H H47 109.6 . . ?
C029 C03H H61 109.6 . . ?
H47 C03H H61 108.1 . . ?
C03J C03H C029 110.2(7) . . ?
C03J C03H H47 109.6 . . ?
C03J C03H H61 109.6 . . ?
C02U C03I H5 109.3 . . ?
C02U C03I H62 109.3 . . ?
C02U C03I C03U 111.4(7) . . ?
H5 C03I H62 108.0 . . ?
C03U C03I H5 109.3 . . ?
C03U C03I H62 109.3 . . ?
C02N C03J H48 109.6 . . ?
C02N C03J H63 109.6 . . ?
C03H C03J C02N 110.1(6) . . ?
C03H C03J H48 109.6 . . ?
C03H C03J H63 109.6 . . ?
H48 C03J H63 108.2 . . ?
P007 C03K H19 108.4 . . ?
P007 C03K H64 108.4 . . ?
C01D C03K P007 115.5(5) . . ?
C01D C03K H19 108.4 . . ?
C01D C03K H64 108.4 . . ?
H19 C03K H64 107.5 . . ?
P00C C03L H6 106.6 . . ?
C03E C03L P00C 111.8(6) . . ?
C03E C03L H6 106.6 . . ?
C03E C03L C04F 111.5(7) . . ?
C04F C03L P00C 113.2(7) . . ?
C04F C03L H6 106.6 . . ?
C01O C03M H20 109.1 . . ?
C01O C03M H65 109.1 . . ?
C02C C03M C01O 112.6(7) . . ?
C02C C03M H20 109.1 . . ?
C02C C03M H65 109.1 . . ?
H20 C03M H65 107.8 . . ?
H03N C03N H03O 108.2 . . ?
C03Y C03N H03N 109.7 . . ?
C03Y C03N H03O 109.7 . . ?
C04O C03N H03N 109.7 . . ?
C04O C03N H03O 109.7 . . ?
C04O C03N C03Y 109.9(8) . . ?
C01I C03O H49 109.8 . . ?
C01I C03O H66 109.8 . . ?
C02P C03O C01I 109.3(6) . . ?
C02P C03O H49 109.8 . . ?
C02P C03O H66 109.8 . . ?
H49 C03O H66 108.3 . . ?
C02J C03P C02Y 111.4(7) . . ?
C02J C03P H03P 109.4 . . ?
C02J C03P H03Q 109.4 . . ?
C02Y C03P H03P 109.4 . . ?
C02Y C03P H03Q 109.4 . . ?
H03P C03P H03Q 108.0 . . ?
C033 C03Q H03R 109.4 . . ?
C033 C03Q H03S 109.4 . . ?
H03R C03Q H03S 108.0 . . ?
C042 C03Q C033 111.2(7) . . ?
C042 C03Q H03R 109.4 . . ?
C042 C03Q H03S 109.4 . . ?
C03E C03R H7 108.9 . . ?
C03E C03R H67 108.9 . . ?
C03E C03R C04E 113.2(8) . . ?
H7 C03R H67 107.8 . . ?
C04E C03R H7 108.9 . . ?
C04E C03R H67 108.9 . . ?
P00B C03S H03T 108.2 . . ?
P00B C03S H03U 108.2 . . ?
P00B C03S H03V 107.6 . . ?
P00B C03S H03W 107.6 . . ?
H03T C03S H03U 107.3 . . ?
H03V C03S H03W 107.0 . . ?
C052 C03S P00B 116.5(6) . . ?
C052 C03S H03T 108.2 . . ?
C052 C03S H03U 108.2 . . ?
C0 C03S P00B 118.9(11) . . ?
C0 C03S H03V 107.6 . . ?
C0 C03S H03W 107.6 . . ?
C02F C03T H50 109.4 . . ?
C02F C03T H68 109.4 . . ?
C034 C03T C02F 111.3(7) . . ?
C034 C03T H50 109.4 . . ?
C034 C03T H68 109.4 . . ?
H50 C03T H68 108.0 . . ?
C02R C03U C03I 111.1(7) . . ?
C02R C03U H8 109.4 . . ?
C02R C03U H69 109.4 . . ?
C03I C03U H8 109.4 . . ?
C03I C03U H69 109.4 . . ?
H8 C03U H69 108.0 . . ?
C02V C03V C030 112.6(7) . . ?
C02V C03V H51 109.1 . . ?
C02V C03V H70 109.1 . . ?
C030 C03V H51 109.1 . . ?
C030 C03V H70 109.1 . . ?
H51 C03V H70 107.8 . . ?
C02G C03W H21 109.2 . . ?
C02G C03W H71 109.2 . . ?
H21 C03W H71 107.9 . . ?
C04B C03W C02G 112.2(7) . . ?
C04B C03W H21 109.2 . . ?
C04B C03W H71 109.2 . . ?
C02E C03X H9 109.5 . . ?
C02E C03X H72 109.5 . . ?
C02E C03X C041 110.5(8) . . ?
H9 C03X H72 108.1 . . ?
C041 C03X H9 109.5 . . ?
C041 C03X H72 109.5 . . ?
C02S C03Y H03X 109.4 . . ?
C02S C03Y H03Y 109.4 . . ?
C03N C03Y C02S 111.0(7) . . ?
C03N C03Y H03X 109.4 . . ?
C03N C03Y H03Y 109.4 . . ?
H03X C03Y H03Y 108.0 . . ?
C024 C03Z H22 109.4 . . ?
C024 C03Z H73 109.4 . . ?
C024 C03Z C04C 110.9(8) . . ?
H22 C03Z H73 108.0 . . ?
C04C C03Z H22 109.4 . . ?
C04C C03Z H73 109.4 . . ?
C028 C040 H04 109.6 . . ?
C028 C040 H74 109.6 . . ?
H04 C040 H74 108.1 . . ?
C04C C040 C028 110.5(7) . . ?
C04C C040 H04 109.6 . . ?
C04C C040 H74 109.6 . . ?
C037 C041 C03X 110.4(7) . . ?
C037 C041 H04E 109.6 . . ?
C037 C041 H04F 109.6 . . ?
C03X C041 H04E 109.6 . . ?
C03X C041 H04F 109.6 . . ?
H04E C041 H04F 108.1 . . ?
C02W C042 H04A 109.4 . . ?
C02W C042 H04B 109.4 . . ?
C03Q C042 C02W 111.1(8) . . ?
C03Q C042 H04A 109.4 . . ?
C03Q C042 H04B 109.4 . . ?
H04A C042 H04B 108.0 . . ?
C03A C043 H52 109.4 . . ?
C03A C043 H75 109.4 . . ?
H52 C043 H75 108.0 . . ?
C04G C043 C03A 111.2(7) . . ?
C04G C043 H52 109.4 . . ?
C04G C043 H75 109.4 . . ?
N00P C045 C04Y 178.5(11) . . ?
H23 C046 H76 108.1 . . ?
C04A C046 H23 109.5 . . ?
C04A C046 H76 109.5 . . ?
C04B C046 H23 109.5 . . ?
C04B C046 H76 109.5 . . ?
C04B C046 C04A 110.7(7) . . ?
C01W C047 H24 109.0 . . ?
C01W C047 H77 109.0 . . ?
C020 C047 C01W 113.1(7) . . ?
C020 C047 H24 109.0 . . ?
C020 C047 H77 109.0 . . ?
H24 C047 H77 107.8 . . ?
C02C C048 C02O 112.2(7) . . ?
C02C C048 H25 109.2 . . ?
C02C C048 H78 109.2 . . ?
C02O C048 H25 109.2 . . ?
C02O C048 H78 109.2 . . ?
H25 C048 H78 107.9 . . ?
C020 C049 C03D 111.3(8) . . ?
C020 C049 H26 109.4 . . ?
C020 C049 H79 109.4 . . ?
C03D C049 H26 109.4 . . ?
C03D C049 H79 109.4 . . ?
H26 C049 H79 108.0 . . ?
C02A C04A C046 110.9(7) . . ?
C02A C04A H27 109.5 . . ?
C02A C04A H80 109.5 . . ?
C046 C04A H27 109.5 . . ?
C046 C04A H80 109.5 . . ?
H27 C04A H80 108.1 . . ?
C03W C04B H28 109.5 . . ?
C03W C04B H81 109.5 . . ?
C046 C04B C03W 110.6(8) . . ?
C046 C04B H28 109.5 . . ?
C046 C04B H81 109.5 . . ?
H28 C04B H81 108.1 . . ?
C03Z C04C H29 109.5 . . ?
C03Z C04C H82 109.5 . . ?
C040 C04C C03Z 110.9(7) . . ?
C040 C04C H29 109.5 . . ?
C040 C04C H82 109.5 . . ?
H29 C04C H82 108.0 . . ?
C03R C04E H04G 110.0 . . ?
C03R C04E H04H 110.0 . . ?
C03R C04E C04M 108.4(7) . . ?
H04G C04E H04H 108.4 . . ?
C04M C04E H04G 110.0 . . ?
C04M C04E H04H 110.0 . . ?
C03L C04F H04I 110.0 . . ?
C03L C04F H04J 110.0 . . ?
C03L C04F C04M 108.5(8) . . ?
H04I C04F H04J 108.4 . . ?
C04M C04F H04I 110.0 . . ?
C04M C04F H04J 110.0 . . ?
C02X C04G H53 109.2 . . ?
C02X C04G H83 109.2 . . ?
C043 C04G C02X 112.0(7) . . ?
C043 C04G H53 109.2 . . ?
C043 C04G H83 109.2 . . ?
H53 C04G H83 107.9 . . ?
F00I B04H F00O 109.1(8) . . ?
F00X B04H F00I 108.2(9) . . ?
F00X B04H F00O 109.3(8) . . ?
F00X B04H F015 107.4(9) . . ?
F015 B04H F00I 111.4(8) . . ?
F015 B04H F00O 111.3(9) . . ?
C021 C04I H04K 108.2 . . ?
C021 C04I H04L 108.2 . . ?
H04K C04I H04L 107.3 . . ?
C04L C04I C021 116.5(8) . . ?
C04L C04I H04K 108.2 . . ?
C04L C04I H04L 108.2 . . ?
C03C C04J H04M 109.3 . . ?
C03C C04J H04N 109.3 . . ?
C03C C04J C04N 111.4(8) . . ?
H04M C04J H04N 108.0 . . ?
C04N C04J H04M 109.3 . . ?
C04N C04J H04N 109.3 . . ?
N011 C04K C055 176.5(9) . . ?
P00C C04L H04O 107.7 . . ?
P00C C04L H04P 107.7 . . ?
P00C C04L H04Q 106.4 . . ?
P00C C04L H04R 106.4 . . ?
C04I C04L P00C 118.4(7) . . ?
C04I C04L H04O 107.7 . . ?
C04I C04L H04P 107.7 . . ?
H04O C04L H04P 107.1 . . ?
H04Q C04L H04R 106.4 . . ?
C0AA C04L P00C 123.9(14) . . ?
C0AA C04L H04Q 106.4 . . ?
C0AA C04L H04R 106.4 . . ?
C04E C04M C04F 111.4(8) . . ?
C04E C04M H04S 109.3 . . ?
C04E C04M H04T 109.3 . . ?
C04F C04M H04S 109.3 . . ?
C04F C04M H04T 109.3 . . ?
H04S C04M H04T 108.0 . . ?
C01S C04N C04J 111.0(7) . . ?
C01S C04N H04U 109.4 . . ?
C01S C04N H04V 109.4 . . ?
C04J C04N H04U 109.4 . . ?
C04J C04N H04V 109.4 . . ?
H04U C04N H04V 108.0 . . ?
C03G C04O H04C 109.4 . . ?
C03G C04O H04D 109.4 . . ?
C03N C04O C03G 111.2(8) . . ?
C03N C04O H04C 109.4 . . ?
C03N C04O H04D 109.4 . . ?
H04C C04O H04D 108.0 . . ?
C01S C04P H04W 109.4 . . ?
C01S C04P H04X 109.4 . . ?
H04W C04P H04X 108.0 . . ?
C04X C04P C01S 111.2(8) . . ?
C04X C04P H04W 109.4 . . ?
C04X C04P H04X 109.4 . . ?
F00E B04R F04U 109.3(10) . . ?
F00E B04R F04V 103.6(12) . . ?
F04D B04R F00E 113.9(9) . . ?
F04D B04R F04Q 111.6(13) . . ?
F04D B04R F04U 119.3(13) . . ?
F04Q B04R F00E 105.2(9) . . ?
F04Q B04R F04U 95.2(12) . . ?
F04R B04R F00E 119.0(15) . . ?
F04R B04R F04V 111.4(17) . . ?
F04E B04R F00E 118(2) . . ?
F04E B04R F04R 95(2) . . ?
F04E B04R F04V 110(2) . . ?
C01R C04S H54 109.5 . . ?
C01R C04S H84 109.5 . . ?
C01R C04S H85 109.5 . . ?
H54 C04S H84 109.5 . . ?
H54 C04S H85 109.5 . . ?
H84 C04S H85 109.5 . . ?
C01Y C04T H04Y 109.5 . . ?
C01Y C04T H86 109.5 . . ?
C01Y C04T H87 109.5 . . ?
H04Y C04T H86 109.5 . . ?
H04Y C04T H87 109.5 . . ?
H86 C04T H87 109.5 . . ?
F00M B04V F00S 111.0(8) . . ?
F00M B04V F013 109.0(9) . . ?
F00M B04V F016 111.0(9) . . ?
F013 B04V F00S 109.6(9) . . ?
F016 B04V F00S 109.2(9) . . ?
F016 B04V F013 106.9(9) . . ?
F00K B04W F00L 108.9(9) . . ?
F00K B04W F00Y 106.2(9) . . ?
F00K B04W F01A 113.3(10) . . ?
F00L B04W F00Y 107.8(9) . . ?
F01A B04W F00L 109.0(8) . . ?
F01A B04W F00Y 111.5(9) . . ?
C03C C04X C04P 111.5(9) . . ?
C03C C04X H04Z 109.3 . . ?
C03C C04X H88 109.3 . . ?
C04P C04X H04Z 109.3 . . ?
C04P C04X H88 109.3 . . ?
H04Z C04X H88 108.0 . . ?
C045 C04Y H55 109.5 . . ?
C045 C04Y H89 109.5 . . ?
C045 C04Y H90 109.5 . . ?
H55 C04Y H89 109.5 . . ?
H55 C04Y H90 109.5 . . ?
H89 C04Y H90 109.5 . . ?
F00D B04Z F00H 107.9(8) . . ?
F00F B04Z F00D 108.8(8) . . ?
F00F B04Z F00H 108.3(7) . . ?
F00V B04Z F00D 110.4(7) . . ?
F00V B04Z F00F 112.5(9) . . ?
F00V B04Z F00H 108.7(8) . . ?
F00T B051 F018 110.1(9) . . ?
F00W B051 F00T 109.5(8) . . ?
F00W B051 F018 109.1(9) . . ?
F014 B051 F00T 108.7(9) . . ?
F014 B051 F00W 112.7(10) . . ?
F014 B051 F018 106.6(9) . . ?
C036 C052 C03S 113.6(8) . . ?
C036 C052 H05A 108.8 . . ?
C036 C052 H05B 108.8 . . ?
C03S C052 H05A 108.8 . . ?
C03S C052 H05B 108.8 . . ?
H05A C052 H05B 107.7 . . ?
N059 C053 C05G 167.3(19) . . ?
F00G B054 F012 106.0(8) . . ?
F00J B054 F00G 108.7(10) . . ?
F00J B054 F012 109.8(8) . . ?
F00J B054 F01E 110.6(9) . . ?
F01E B054 F00G 110.5(8) . . ?
F01E B054 F012 111.1(11) . . ?
C04K C055 H05C 109.5 . . ?
C04K C055 H05D 109.5 . . ?
C04K C055 H05E 109.5 . . ?
H05C C055 H05D 109.5 . . ?
H05C C055 H05E 109.5 . . ?
H05D C055 H05E 109.5 . . ?
N044 C057 C05D 174.7(14) . . ?
F00Q B05A F01T 108.2(10) . . ?
F00Q B05A F050 108.9(10) . . ?
F027 B05A F00Q 112.0(14) . . ?
F027 B05A F01T 109.0(10) . . ?
F027 B05A F050 112.9(12) . . ?
F050 B05A F01T 105.6(15) . . ?
C057 C05D H05F 109.5 . . ?
C057 C05D H05G 109.5 . . ?
C057 C05D H05H 109.5 . . ?
H05F C05D H05G 109.5 . . ?
H05F C05D H05H 109.5 . . ?
H05G C05D H05H 109.5 . . ?
C053 C05G H05I 109.5 . . ?
C053 C05G H05J 109.5 . . ?
C053 C05G H05K 109.5 . . ?
H05I C05G H05J 109.5 . . ?
H05I C05G H05K 109.5 . . ?
H05J C05G H05K 109.5 . . ?
C021 C0AA H0AA 107.3 . . ?
C021 C0AA H0AB 107.3 . . ?
C04L C0AA C021 120.0(16) . . ?
C04L C0AA H0AA 107.3 . . ?
C04L C0AA H0AB 107.3 . . ?
H0AA C0AA H0AB 106.9 . . ?
C036 C0 C03S 116.5(14) . . ?
C036 C0 H0A 108.2 . . ?
C036 C0 H0B 108.2 . . ?
C03S C0 H0A 108.2 . . ?
C03S C0 H0B 108.2 . . ?
H0A C0 H0B 107.3 . . ?

loop_
_geom_bond_atom_site_label_1
_geom_bond_atom_site_label_2
_geom_bond_distance
_geom_bond_site_symmetry_2
_geom_bond_publ_flag
Ni01 P005 2.1924(18) . ?
Ni01 P007 2.181(2) . ?
Ni01 N00R 1.909(6) . ?
Ni01 N010 1.912(7) . ?
Ni02 P00A 2.1762(19) . ?
Ni02 P00B 2.188(2) . ?
Ni02 N00U 1.897(6) . ?
Ni02 N011 1.904(6) . ?
Ni03 P008 2.1810(19) . ?
Ni03 P00C 2.190(2) . ?
Ni03 N00N 1.922(6) . ?
Ni03 N00Z 1.906(7) . ?
Ni04 P006 2.182(2) . ?
Ni04 P009 2.1940(19) . ?
Ni04 N00P 1.899(7) . ?
Ni04 N01C 1.897(6) . ?
P005 C017 1.847(7) . ?
P005 C01H 1.822(7) . ?
P005 C01L 1.821(7) . ?
P006 C01K 1.816(8) . ?
P006 C01P 1.846(7) . ?
P006 C02F 1.840(7) . ?
P007 C01N 1.835(7) . ?
P007 C02A 1.848(8) . ?
P007 C03K 1.803(7) . ?
P008 C01F 1.840(7) . ?
P008 C01S 1.845(7) . ?
P008 C021 1.826(7) . ?
P009 C01M 1.836(7) . ?
P009 C02D 1.841(8) . ?
P009 C02Q 1.832(8) . ?
P00A C01X 1.819(7) . ?
P00A C02I 1.844(7) . ?
P00A C036 1.811(8) . ?
P00B C01Z 1.838(8) . ?
P00B C026 1.834(7) . ?
P00B C03S 1.807(8) . ?
P00C C02M 1.852(7) . ?
P00C C03L 1.847(9) . ?
P00C C04L 1.808(9) . ?
F00D B04Z 1.398(11) . ?
F00E B04R 1.395(11) . ?
F00F B04Z 1.376(12) . ?
F00G B054 1.414(13) . ?
F00H B04Z 1.415(12) . ?
F00I B04H 1.388(12) . ?
F00J B054 1.348(13) . ?
F00K B04W 1.352(13) . ?
F00L B04W 1.399(11) . ?
F00M B04V 1.348(12) . ?
N00N C01Y 1.136(11) . ?
F00O B04H 1.401(11) . ?
N00P C045 1.133(11) . ?
F00Q B05A 1.355(15) . ?
N00R C01G 1.136(9) . ?
F00S B04V 1.385(11) . ?
F00T B051 1.381(11) . ?
N00U C032 1.154(10) . ?
F00V B04Z 1.368(12) . ?
F00W B051 1.375(11) . ?
F00X B04H 1.363(13) . ?
F00Y B04W 1.413(14) . ?
N00Z C039 1.137(10) . ?
N010 C01B 1.128(10) . ?
N011 C04K 1.115(11) . ?
F012 B054 1.418(13) . ?
F013 B04V 1.382(14) . ?
F014 B051 1.356(14) . ?
F015 B04H 1.381(13) . ?
F016 B04V 1.374(14) . ?
C017 H017 1.0000 . ?
C017 C01W 1.535(10) . ?
C017 C03D 1.521(11) . ?
F018 B051 1.386(13) . ?
C019 H01A 0.9900 . ?
C019 H01B 0.9900 . ?
C019 C01V 1.532(11) . ?
C019 C01X 1.553(9) . ?
F01A B04W 1.356(13) . ?
C01B C03B 1.453(11) . ?
N01C C01R 1.145(10) . ?
C01D H01H 0.9900 . ?
C01D H01I 0.9900 . ?
C01D C01L 1.533(9) . ?
C01D C03K 1.537(10) . ?
F01E B054 1.401(14) . ?
C01F H01G 1.0000 . ?
C01F C025 1.541(10) . ?
C01F C02E 1.544(10) . ?
C01G C01Q 1.453(9) . ?
C01H H01J 1.0000 . ?
C01H C024 1.546(10) . ?
C01H C028 1.547(9) . ?
C01I H01V 0.9900 . ?
C01I H01W 0.9900 . ?
C01I C01P 1.534(10) . ?
C01I C03O 1.536(10) . ?
C01J H01C 0.9900 . ?
C01J H01D 0.9900 . ?
C01J C01V 1.506(11) . ?
C01J C038 1.519(11) . ?
C01K H01Y 0.9900 . ?
C01K H 0.9900 . ?
C01K C02T 1.524(10) . ?
C01L H01K 0.9900 . ?
C01L H01L 0.9900 . ?
C01M H01 1.0000 . ?
C01M C02K 1.533(10) . ?
C01M C02X 1.529(10) . ?
C01N H01N 1.0000 . ?
C01N C01O 1.533(10) . ?
C01N C02O 1.533(10) . ?
C01O H01M 0.9900 . ?
C01O H01O 0.9900 . ?
C01O C03M 1.532(11) . ?
C01P H30 1.0000 . ?
C01P C01U 1.527(11) . ?
C01Q H01P 0.9800 . ?
C01Q H01Q 0.9800 . ?
C01Q H01R 0.9800 . ?
C01R C04S 1.444(12) . ?
C01S H01S 1.0000 . ?
C01S C04N 1.509(11) . ?
C01S C04P 1.527(11) . ?
F01T B05A 1.427(17) . ?
C01U H31 0.9900 . ?
C01U HA 0.9900 . ?
C01U C03F 1.552(11) . ?
C01V H01E 0.9900 . ?
C01V H01F 0.9900 . ?
C01W H01T 0.9900 . ?
C01W H01U 0.9900 . ?
C01W C047 1.538(11) . ?
C01X H01X 1.0000 . ?
C01X C02H 1.549(10) . ?
C01Y C04T 1.460(12) . ?
C01Z H01Z 1.0000 . ?
C01Z C023 1.546(11) . ?
C01Z C02W 1.531(10) . ?
C020 H10 0.9900 . ?
C020 HB 0.9900 . ?
C020 C047 1.500(13) . ?
C020 C049 1.512(13) . ?
C021 H02R 0.9900 . ?
C021 H02S 0.9900 . ?
C021 H02T 0.9900 . ?
C021 H02U 0.9900 . ?
C021 C04I 1.474(12) . ?
C021 C0AA 1.478(19) . ?
C022 H02A 0.9900 . ?
C022 H02B 0.9900 . ?
C022 C02I 1.543(10) . ?
C022 C02L 1.543(11) . ?
C023 H02C 0.9900 . ?
C023 H02D 0.9900 . ?
C023 C033 1.521(12) . ?
C024 H11 0.9900 . ?
C024 HC 0.9900 . ?
C024 C03Z 1.511(11) . ?
C025 H02V 0.9900 . ?
C025 H02W 0.9900 . ?
C025 C037 1.532(11) . ?
C026 H026 1.0000 . ?
C026 C02S 1.534(11) . ?
C026 C03G 1.533(11) . ?
F027 B05A 1.326(17) . ?
C028 H12 0.9900 . ?
C028 HD 0.9900 . ?
C028 C040 1.513(11) . ?
C029 H32 0.9900 . ?
C029 HE 0.9900 . ?
C029 C02D 1.515(11) . ?
C029 C03H 1.531(10) . ?
C02A H13 1.0000 . ?
C02A C02G 1.547(10) . ?
C02A C04A 1.517(11) . ?
C02B H33 0.9900 . ?
C02B HF 0.9900 . ?
C02B C02D 1.550(10) . ?
C02B C02N 1.524(10) . ?
C02C H14 0.9900 . ?
C02C HG 0.9900 . ?
C02C C03M 1.518(13) . ?
C02C C048 1.493(13) . ?
C02D H34 1.0000 . ?
C02E H02X 0.9900 . ?
C02E H02Y 0.9900 . ?
C02E C03X 1.532(12) . ?
C02F H35 1.0000 . ?
C02F C030 1.543(10) . ?
C02F C03T 1.535(11) . ?
C02G H15 0.9900 . ?
C02G HH 0.9900 . ?
C02G C03W 1.528(12) . ?
C02H H02E 0.9900 . ?
C02H H02F 0.9900 . ?
C02H C038 1.517(11) . ?
C02I H02I 1.0000 . ?
C02I C02J 1.542(9) . ?
C02J H02G 0.9900 . ?
C02J H02H 0.9900 . ?
C02J C03P 1.525(11) . ?
C02K H36 0.9900 . ?
C02K HI 0.9900 . ?
C02K C03A 1.547(11) . ?
C02L H02J 0.9900 . ?
C02L H02K 0.9900 . ?
C02L C02Y 1.508(12) . ?
C02M H02Z 1.0000 . ?
C02M C02U 1.543(10) . ?
C02M C02Z 1.542(11) . ?
C02N H37 0.9900 . ?
C02N HJ 0.9900 . ?
C02N C03J 1.526(11) . ?
C02O H16 0.9900 . ?
C02O HK 0.9900 . ?
C02O C048 1.516(11) . ?
C02P H38 0.9900 . ?
C02P HL 0.9900 . ?
C02P C03F 1.562(10) . ?
C02P C03O 1.529(12) . ?
C02Q H39 0.9900 . ?
C02Q HM 0.9900 . ?
C02Q C02T 1.495(11) . ?
C02R H02 0.9900 . ?
C02R HN 0.9900 . ?
C02R C02Z 1.543(11) . ?
C02R C03U 1.511(12) . ?
C02S H02L 0.9900 . ?
C02S H02M 0.9900 . ?
C02S C03Y 1.526(11) . ?
C02T H40 0.9900 . ?
C02T HO 0.9900 . ?
C02U H1 0.9900 . ?
C02U HP 0.9900 . ?
C02U C03I 1.525(12) . ?
C02V H41 0.9900 . ?
C02V HQ 0.9900 . ?
C02V C034 1.511(12) . ?
C02V C03V 1.507(12) . ?
C02W H02N 0.9900 . ?
C02W H02O 0.9900 . ?
C02W C042 1.524(11) . ?
C02X H42 0.9900 . ?
C02X HR 0.9900 . ?
C02X C04G 1.545(11) . ?
C02Y H02P 0.9900 . ?
C02Y H02Q 0.9900 . ?
C02Y C03P 1.526(12) . ?
C02Z H2 0.9900 . ?
C02Z HS 0.9900 . ?
C030 H43 0.9900 . ?
C030 HT 0.9900 . ?
C030 C03V 1.547(10) . ?
C031 H03A 0.9800 . ?
C031 H03B 0.9800 . ?
C031 H03C 0.9800 . ?
C031 C032 1.445(11) . ?
C033 H03D 0.9900 . ?
C033 H03E 0.9900 . ?
C033 C03Q 1.540(12) . ?
C034 H44 0.9900 . ?
C034 HU 0.9900 . ?
C034 C03T 1.517(10) . ?
C035 H03Z 0.9800 . ?
C035 HV 0.9800 . ?
C035 HW 0.9800 . ?
C035 C039 1.465(10) . ?
C036 H03F 0.9900 . ?
C036 H03G 0.9900 . ?
C036 H03H 0.9900 . ?
C036 H03I 0.9900 . ?
C036 C052 1.486(12) . ?
C036 C0 1.406(19) . ?
C037 H03 0.9900 . ?
C037 HX 0.9900 . ?
C037 C041 1.527(13) . ?
C038 H03J 0.9900 . ?
C038 H03K 0.9900 . ?
C03A H45 0.9900 . ?
C03A HY 0.9900 . ?
C03A C043 1.525(12) . ?
C03B H17 0.9800 . ?
C03B HZ 0.9800 . ?
C03B H56 0.9800 . ?
C03C H3 0.9900 . ?
C03C H57 0.9900 . ?
C03C C04J 1.496(14) . ?
C03C C04X 1.505(14) . ?
C03D H18 0.9900 . ?
C03D H58 0.9900 . ?
C03D C049 1.529(12) . ?
C03E H4 0.9900 . ?
C03E H59 0.9900 . ?
C03E C03L 1.518(11) . ?
C03E C03R 1.503(13) . ?
C03F H46 0.9900 . ?
C03F H60 0.9900 . ?
C03G H03L 0.9900 . ?
C03G H03M 0.9900 . ?
C03G C04O 1.536(12) . ?
C03H H47 0.9900 . ?
C03H H61 0.9900 . ?
C03H C03J 1.521(11) . ?
C03I H5 0.9900 . ?
C03I H62 0.9900 . ?
C03I C03U 1.541(12) . ?
C03J H48 0.9900 . ?
C03J H63 0.9900 . ?
C03K H19 0.9900 . ?
C03K H64 0.9900 . ?
C03L H6 1.0000 . ?
C03L C04F 1.539(12) . ?
C03M H20 0.9900 . ?
C03M H65 0.9900 . ?
C03N H03N 0.9900 . ?
C03N H03O 0.9900 . ?
C03N C03Y 1.521(13) . ?
C03N C04O 1.515(14) . ?
C03O H49 0.9900 . ?
C03O H66 0.9900 . ?
C03P H03P 0.9900 . ?
C03P H03Q 0.9900 . ?
C03Q H03R 0.9900 . ?
C03Q H03S 0.9900 . ?
C03Q C042 1.506(14) . ?
C03R H7 0.9900 . ?
C03R H67 0.9900 . ?
C03R C04E 1.535(13) . ?
C03S H03T 0.9900 . ?
C03S H03U 0.9900 . ?
C03S H03V 0.9900 . ?
C03S H03W 0.9900 . ?
C03S C052 1.515(12) . ?
C03S C0 1.546(19) . ?
C03T H50 0.9900 . ?
C03T H68 0.9900 . ?
C03U H8 0.9900 . ?
C03U H69 0.9900 . ?
C03V H51 0.9900 . ?
C03V H70 0.9900 . ?
C03W H21 0.9900 . ?
C03W H71 0.9900 . ?
C03W C04B 1.510(13) . ?
C03X H9 0.9900 . ?
C03X H72 0.9900 . ?
C03X C041 1.536(15) . ?
C03Y H03X 0.9900 . ?
C03Y H03Y 0.9900 . ?
C03Z H22 0.9900 . ?
C03Z H73 0.9900 . ?
C03Z C04C 1.525(13) . ?
C040 H04 0.9900 . ?
C040 H74 0.9900 . ?
C040 C04C 1.513(13) . ?
C041 H04E 0.9900 . ?
C041 H04F 0.9900 . ?
C042 H04A 0.9900 . ?
C042 H04B 0.9900 . ?
C043 H52 0.9900 . ?
C043 H75 0.9900 . ?
C043 C04G 1.499(13) . ?
N044 C057 1.133(16) . ?
C045 C04Y 1.436(13) . ?
C046 H23 0.9900 . ?
C046 H76 0.9900 . ?
C046 C04A 1.531(11) . ?
C046 C04B 1.504(12) . ?
C047 H24 0.9900 . ?
C047 H77 0.9900 . ?
C048 H25 0.9900 . ?
C048 H78 0.9900 . ?
C049 H26 0.9900 . ?
C049 H79 0.9900 . ?
C04A H27 0.9900 . ?
C04A H80 0.9900 . ?
C04B H28 0.9900 . ?
C04B H81 0.9900 . ?
C04C H29 0.9900 . ?
C04C H82 0.9900 . ?
F04D B04R 1.270(14) . ?
C04E H04G 0.9900 . ?
C04E H04H 0.9900 . ?
C04E C04M 1.546(13) . ?
C04F H04I 0.9900 . ?
C04F H04J 0.9900 . ?
C04F C04M 1.562(14) . ?
C04G H53 0.9900 . ?
C04G H83 0.9900 . ?
C04I H04K 0.9900 . ?
C04I H04L 0.9900 . ?
C04I C04L 1.464(12) . ?
C04J H04M 0.9900 . ?
C04J H04N 0.9900 . ?
C04J C04N 1.535(12) . ?
C04K C055 1.457(12) . ?
C04L H04O 0.9900 . ?
C04L H04P 0.9900 . ?
C04L H04Q 0.9900 . ?
C04L H04R 0.9900 . ?
C04L C0AA 1.41(2) . ?
C04M H04S 0.9900 . ?
C04M H04T 0.9900 . ?
C04N H04U 0.9900 . ?
C04N H04V 0.9900 . ?
C04O H04C 0.9900 . ?
C04O H04D 0.9900 . ?
C04P H04W 0.9900 . ?
C04P H04X 0.9900 . ?
C04P C04X 1.524(12) . ?
F04Q B04R 1.391(15) . ?
B04R F04U 1.397(14) . ?
B04R F04R 1.34(2) . ?
B04R F04V 1.410(18) . ?
B04R F04E 1.29(2) . ?
C04S H54 0.9800 . ?
C04S H84 0.9800 . ?
C04S H85 0.9800 . ?
C04T H04Y 0.9800 . ?
C04T H86 0.9800 . ?
C04T H87 0.9800 . ?
C04X H04Z 0.9900 . ?
C04X H88 0.9900 . ?
C04Y H55 0.9800 . ?
C04Y H89 0.9800 . ?
C04Y H90 0.9800 . ?
F050 B05A 1.416(17) . ?
C052 H05A 0.9900 . ?
C052 H05B 0.9900 . ?
C053 N059 1.133(18) . ?
C053 C05G 1.59(3) . ?
C055 H05C 0.9800 . ?
C055 H05D 0.9800 . ?
C055 H05E 0.9800 . ?
C057 C05D 1.46(2) . ?
C05D H05F 0.9800 . ?
C05D H05G 0.9800 . ?
C05D H05H 0.9800 . ?
C05G H05I 0.9800 . ?
C05G H05J 0.9800 . ?
C05G H05K 0.9800 . ?
C0AA H0AA 0.9900 . ?
C0AA H0AB 0.9900 . ?
C0 H0A 0.9900 . ?
C0 H0B 0.9900 . ?

loop_
_geom_torsion_atom_site_label_1
_geom_torsion_atom_site_label_2
_geom_torsion_atom_site_label_3
_geom_torsion_atom_site_label_4
_geom_torsion
_geom_torsion_site_symmetry_1
_geom_torsion_site_symmetry_2
_geom_torsion_site_symmetry_3
_geom_torsion_site_symmetry_4
_geom_torsion_publ_flag
Ni01 P005 C017 C01W 65.9(6) . . . . ?
Ni01 P005 C017 C03D -61.5(6) . . . . ?
Ni01 P005 C01H C024 -55.3(5) . . . . ?
Ni01 P005 C01H C028 -179.5(5) . . . . ?
Ni01 P005 C01L C01D -28.4(7) . . . . ?
Ni01 P007 C01N C01O -39.9(6) . . . . ?
Ni01 P007 C01N C02O -166.7(5) . . . . ?
Ni01 P007 C02A C02G 166.1(5) . . . . ?
Ni01 P007 C02A C04A 40.6(6) . . . . ?
Ni01 P007 C03K C01D 45.3(6) . . . . ?
Ni02 P00A C01X C019 -48.6(5) . . . . ?
Ni02 P00A C01X C02H -174.6(5) . . . . ?
Ni02 P00A C02I C022 32.2(5) . . . . ?
Ni02 P00A C02I C02J 157.1(5) . . . . ?
Ni02 P00A C036 C052 36.3(9) . . . . ?
Ni02 P00A C036 C0 -24.8(14) . . . . ?
Ni02 P00B C01Z C023 -179.2(4) . . . . ?
Ni02 P00B C01Z C02W -53.4(6) . . . . ?
Ni02 P00B C026 C02S -59.2(6) . . . . ?
Ni02 P00B C026 C03G 68.8(6) . . . . ?
Ni02 P00B C03S C052 -32.2(8) . . . . ?
Ni02 P00B C03S C0 23.9(12) . . . . ?
Ni03 P008 C01F C025 178.3(4) . . . . ?
Ni03 P008 C01F C02E 53.8(6) . . . . ?
Ni03 P008 C01S C04N -69.2(7) . . . . ?
Ni03 P008 C01S C04P 59.0(7) . . . . ?
Ni03 P008 C021 C04I 27.0(8) . . . . ?
Ni03 P008 C021 C0AA -25.5(13) . . . . ?
Ni03 P00C C02M C02U -158.1(5) . . . . ?
Ni03 P00C C02M C02Z -32.4(6) . . . . ?
Ni03 P00C C03L C03E 44.8(7) . . . . ?
Ni03 P00C C03L C04F 171.7(5) . . . . ?
Ni03 P00C C04L C04I -37.4(10) . . . . ?
Ni03 P00C C04L C0AA 18.1(16) . . . . ?
Ni04 P006 C01K C02T -41.8(7) . . . . ?
Ni04 P006 C01P C01I 43.3(6) . . . . ?
Ni04 P006 C01P C01U 167.5(5) . . . . ?
Ni04 P006 C02F C030 -39.6(5) . . . . ?
Ni04 P006 C02F C03T -163.1(5) . . . . ?
Ni04 P009 C01M C02K 177.7(5) . . . . ?
Ni04 P009 C01M C02X 51.9(6) . . . . ?
Ni04 P009 C02D C029 63.6(6) . . . . ?
Ni04 P009 C02D C02B -62.7(6) . . . . ?
Ni04 P009 C02Q C02T 28.5(7) . . . . ?
P005 C017 C01W C047 175.8(6) . . . . ?
P005 C017 C03D C049 -175.0(7) . . . . ?
P005 C01H C024 C03Z 177.7(6) . . . . ?
P005 C01H C028 C040 -178.8(6) . . . . ?
P006 Ni04 N00P C045 -31(4) . . . . ?
P006 C01K C02T C02Q 75.6(7) . . . . ?
P006 C01P C01U C03F 174.9(5) . . . . ?
P006 C02F C030 C03V 176.6(6) . . . . ?
P006 C02F C03T C034 -176.1(5) . . . . ?
P007 C01N C01O C03M 175.1(6) . . . . ?
P007 C01N C02O C048 -174.9(6) . . . . ?
P007 C02A C02G C03W 178.6(6) . . . . ?
P007 C02A C04A C046 -176.4(6) . . . . ?
P008 C01F C025 C037 175.2(5) . . . . ?
P008 C01F C02E C03X -173.9(6) . . . . ?
P008 C01S C04N C04J -173.5(7) . . . . ?
P008 C01S C04P C04X 174.1(8) . . . . ?
P008 C021 C04I C04L -61.6(11) . . . . ?
P008 C021 C0AA C04L 57(3) . . . . ?
P009 Ni04 N00P C045 -154(4) . . . . ?
P009 C01M C02K C03A 179.1(5) . . . . ?
P009 C01M C02X C04G -178.6(6) . . . . ?
P009 C02Q C02T C01K -68.4(8) . . . . ?
P00A C01X C02H C038 -178.5(5) . . . . ?
P00A C02I C02J C03P 173.9(6) . . . . ?
P00A C036 C052 C03S -69.8(10) . . . . ?
P00A C036 C0 C03S 59(2) . . . . ?
P00B C01Z C023 C033 -177.3(5) . . . . ?
P00B C01Z C02W C042 175.4(7) . . . . ?
P00B C026 C02S C03Y -172.7(6) . . . . ?
P00B C026 C03G C04O 173.3(7) . . . . ?
P00B C03S C052 C036 67.0(10) . . . . ?
P00B C03S C0 C036 -58(2) . . . . ?
P00C C02M C02U C03I -175.3(6) . . . . ?
P00C C02M C02Z C02R 175.0(6) . . . . ?
P00C C03L C04F C04M 175.5(6) . . . . ?
P00C C04L C0AA C021 -54(3) . . . . ?
C017 P005 C01H C024 -174.4(5) . . . . ?
C017 P005 C01H C028 61.4(6) . . . . ?
C017 P005 C01L C01D 96.1(6) . . . . ?
C017 C01W C047 C020 55.2(10) . . . . ?
C017 C03D C049 C020 -57.1(11) . . . . ?
C019 C01X C02H C038 54.5(9) . . . . ?
N01C Ni04 N00P C045 32(4) . . . . ?
C01F P008 C01S C04N 171.4(7) . . . . ?
C01F P008 C01S C04P -60.4(8) . . . . ?
C01F P008 C021 C04I 153.0(7) . . . . ?
C01F P008 C021 C0AA 100.5(13) . . . . ?
C01F C025 C037 C041 57.4(9) . . . . ?
C01F C02E C03X C041 -60.1(9) . . . . ?
C01H P005 C017 C01W -174.7(6) . . . . ?
C01H P005 C017 C03D 57.8(6) . . . . ?
C01H P005 C01L C01D -153.7(6) . . . . ?
C01H C024 C03Z C04C 56.5(10) . . . . ?
C01H C028 C040 C04C -57.9(9) . . . . ?
C01I C01P C01U C03F -59.5(8) . . . . ?
C01K P006 C01P C01I -89.1(6) . . . . ?
C01K P006 C01P C01U 35.1(6) . . . . ?
C01K P006 C02F C030 88.0(6) . . . . ?
C01K P006 C02F C03T -35.5(6) . . . . ?
C01L P005 C017 C01W -65.2(6) . . . . ?
C01L P005 C017 C03D 167.4(6) . . . . ?
C01L P005 C01H C024 76.2(6) . . . . ?
C01L P005 C01H C028 -48.0(6) . . . . ?
C01L C01D C03K P007 -75.4(7) . . . . ?
C01M P009 C02D C029 -54.7(7) . . . . ?
C01M P009 C02D C02B 179.1(5) . . . . ?
C01M P009 C02Q C02T 151.9(6) . . . . ?
C01M C02K C03A C043 55.6(9) . . . . ?
C01M C02X C04G C043 -56.1(10) . . . . ?
C01N P007 C02A C02G -76.6(6) . . . . ?
C01N P007 C02A C04A 157.9(5) . . . . ?
C01N P007 C03K C01D -83.2(6) . . . . ?
C01N C01O C03M C02C 55.1(9) . . . . ?
C01N C02O C048 C02C -57.5(10) . . . . ?
C01O C01N C02O C048 56.8(9) . . . . ?
C01P P006 C01K C02T 85.1(6) . . . . ?
C01P P006 C02F C030 -155.9(5) . . . . ?
C01P P006 C02F C03T 80.6(6) . . . . ?
C01P C01I C03O C02P -60.1(8) . . . . ?
C01P C01U C03F C02P 56.7(9) . . . . ?
C01S P008 C01F C025 -62.2(6) . . . . ?
C01S P008 C01F C02E 173.4(5) . . . . ?
C01S P008 C021 C04I -98.0(7) . . . . ?
C01S P008 C021 C0AA -150.5(13) . . . . ?
C01S C04P C04X C03C 55.1(14) . . . . ?
C01V C019 C01X P00A 175.7(5) . . . . ?
C01V C019 C01X C02H -55.4(8) . . . . ?
C01V C01J C038 C02H 56.9(9) . . . . ?
C01W C017 C03D C049 56.7(10) . . . . ?
C01X P00A C02I C022 147.9(5) . . . . ?
C01X P00A C02I C02J -87.2(6) . . . . ?
C01X P00A C036 C052 -88.6(8) . . . . ?
C01X P00A C036 C0 -149.7(13) . . . . ?
C01X C019 C01V C01J 58.0(8) . . . . ?
C01X C02H C038 C01J -55.7(9) . . . . ?
C01Z P00B C026 C02S 59.1(6) . . . . ?
C01Z P00B C026 C03G -172.9(6) . . . . ?
C01Z P00B C03S C052 -154.8(7) . . . . ?
C01Z P00B C03S C0 -98.7(11) . . . . ?
C01Z C023 C033 C03Q -55.6(9) . . . . ?
C01Z C02W C042 C03Q 57.5(10) . . . . ?
C021 P008 C01F C025 46.1(6) . . . . ?
C021 P008 C01F C02E -78.3(6) . . . . ?
C021 P008 C01S C04N 62.1(7) . . . . ?
C021 P008 C01S C04P -169.6(7) . . . . ?
C021 C04I C04L P00C 68.0(12) . . . . ?
C022 C02I C02J C03P -59.1(8) . . . . ?
C022 C02L C02Y C03P 53.9(10) . . . . ?
C023 C01Z C02W C042 -57.1(10) . . . . ?
C023 C033 C03Q C042 56.3(10) . . . . ?
C024 C01H C028 C040 56.5(8) . . . . ?
C024 C03Z C04C C040 -57.5(11) . . . . ?
C025 C01F C02E C03X 60.0(9) . . . . ?
C025 C037 C041 C03X -57.1(10) . . . . ?
C026 P00B C01Z C023 59.7(6) . . . . ?
C026 P00B C01Z C02W -174.5(6) . . . . ?
C026 P00B C03S C052 94.7(7) . . . . ?
C026 P00B C03S C0 150.8(11) . . . . ?
C026 C02S C03Y C03N -57.5(11) . . . . ?
C026 C03G C04O C03N 58.0(11) . . . . ?
C028 C01H C024 C03Z -55.7(9) . . . . ?
C028 C040 C04C C03Z 58.0(11) . . . . ?
C029 C03H C03J C02N -57.0(9) . . . . ?
C02A P007 C01N C01O -151.8(5) . . . . ?
C02A P007 C01N C02O 81.4(6) . . . . ?
C02A P007 C03K C01D 160.3(5) . . . . ?
C02A C02G C03W C04B 55.8(9) . . . . ?
C02B C02N C03J C03H 55.9(9) . . . . ?
C02D P009 C01M C02K -62.2(6) . . . . ?
C02D P009 C01M C02X 172.0(5) . . . . ?
C02D P009 C02Q C02T -97.9(6) . . . . ?
C02D C029 C03H C03J 59.9(10) . . . . ?
C02D C02B C02N C03J -55.4(9) . . . . ?
C02E C01F C025 C037 -59.3(8) . . . . ?
C02E C03X C041 C037 59.3(10) . . . . ?
C02F P006 C01K C02T -160.5(6) . . . . ?
C02F P006 C01P C01I 156.8(5) . . . . ?
C02F P006 C01P C01U -79.0(6) . . . . ?
C02F C030 C03V C02V 54.6(10) . . . . ?
C02G C02A C04A C046 56.9(9) . . . . ?
C02G C03W C04B C046 -57.3(10) . . . . ?
C02I P00A C01X C019 -163.1(5) . . . . ?
C02I P00A C01X C02H 70.9(6) . . . . ?
C02I P00A C036 C052 156.0(8) . . . . ?
C02I P00A C036 C0 94.9(13) . . . . ?
C02I C022 C02L C02Y -55.6(9) . . . . ?
C02I C02J C03P C02Y 58.6(10) . . . . ?
C02K C01M C02X C04G 55.3(9) . . . . ?
C02K C03A C043 C04G -56.9(10) . . . . ?
C02L C022 C02I P00A -174.6(5) . . . . ?
C02L C022 C02I C02J 57.8(8) . . . . ?
C02L C02Y C03P C02J -56.0(11) . . . . ?
C02M P00C C03L C03E 158.0(6) . . . . ?
C02M P00C C03L C04F -75.0(6) . . . . ?
C02M P00C C04L C04I -154.6(8) . . . . ?
C02M P00C C04L C0AA -99.1(15) . . . . ?
C02M C02U C03I C03U -56.7(9) . . . . ?
C02N C02B C02D P009 -174.5(6) . . . . ?
C02N C02B C02D C029 56.5(9) . . . . ?
C02O C01N C01O C03M -55.4(9) . . . . ?
C02Q P009 C01M C02K 47.5(6) . . . . ?
C02Q P009 C01M C02X -78.3(6) . . . . ?
C02Q P009 C02D C029 -165.0(6) . . . . ?
C02Q P009 C02D C02B 68.8(6) . . . . ?
C02S C026 C03G C04O -56.7(10) . . . . ?
C02U C02M C02Z C02R -57.3(9) . . . . ?
C02U C03I C03U C02R 54.8(10) . . . . ?
C02V C034 C03T C02F -58.1(9) . . . . ?
C02W C01Z C023 C033 56.5(8) . . . . ?
C02X C01M C02K C03A -55.9(9) . . . . ?
C02Z C02M C02U C03I 58.4(9) . . . . ?
C02Z C02R C03U C03I -54.7(10) . . . . ?
C030 C02F C03T C034 59.3(8) . . . . ?
C033 C03Q C042 C02W -56.9(10) . . . . ?
C034 C02V C03V C030 -53.0(11) . . . . ?
C036 P00A C01X C019 82.7(6) . . . . ?
C036 P00A C01X C02H -43.3(6) . . . . ?
C036 P00A C02I C022 -95.8(6) . . . . ?
C036 P00A C02I C02J 29.1(6) . . . . ?
C038 C01J C01V C019 -57.9(9) . . . . ?
C03A C043 C04G C02X 57.5(11) . . . . ?
C03C C04J C04N C01S -56.2(12) . . . . ?
C03D C017 C01W C047 -54.9(9) . . . . ?
C03E C03L C04F C04M -57.5(10) . . . . ?
C03E C03R C04E C04M 56.3(11) . . . . ?
C03F C02P C03O C01I 57.3(9) . . . . ?
C03G C026 C02S C03Y 56.9(10) . . . . ?
C03H C029 C02D P009 173.3(6) . . . . ?
C03H C029 C02D C02B -59.1(9) . . . . ?
C03K P007 C01N C01O 93.2(6) . . . . ?
C03K P007 C01N C02O -33.5(7) . . . . ?
C03K P007 C02A C02G 40.2(6) . . . . ?
C03K P007 C02A C04A -85.3(6) . . . . ?
C03K C01D C01L P005 66.1(8) . . . . ?
C03L P00C C02M C02U 85.3(6) . . . . ?
C03L P00C C02M C02Z -149.0(6) . . . . ?
C03L P00C C04L C04I 89.0(9) . . . . ?
C03L P00C C04L C0AA 144.5(15) . . . . ?
C03L C03E C03R C04E -57.0(10) . . . . ?
C03L C04F C04M C04E 58.0(10) . . . . ?
C03M C02C C048 C02O 55.3(10) . . . . ?
C03O C01I C01P P006 -171.5(5) . . . . ?
C03O C01I C01P C01U 61.2(8) . . . . ?
C03O C02P C03F C01U -55.6(9) . . . . ?
C03R C03E C03L P00C -174.9(6) . . . . ?
C03R C03E C03L C04F 57.3(11) . . . . ?
C03R C04E C04M C04F -56.7(11) . . . . ?
C03S P00B C01Z C023 -48.8(6) . . . . ?
C03S P00B C01Z C02W 77.1(6) . . . . ?
C03S P00B C026 C02S 168.9(6) . . . . ?
C03S P00B C026 C03G -63.1(7) . . . . ?
C03T C02F C030 C03V -56.6(9) . . . . ?
C03U C02R C02Z C02M 56.1(10) . . . . ?
C03V C02V C034 C03T 54.3(10) . . . . ?
C03Y C03N C04O C03G -57.9(11) . . . . ?
C047 C020 C049 C03D 55.8(11) . . . . ?
C048 C02C C03M C01O -54.4(10) . . . . ?
C049 C020 C047 C01W -55.7(10) . . . . ?
C04A C02A C02G C03W -55.4(9) . . . . ?
C04A C046 C04B C03W 57.1(11) . . . . ?
C04B C046 C04A C02A -57.8(10) . . . . ?
C04J C03C C04X C04P -54.9(13) . . . . ?
C04L P00C C02M C02U -31.5(7) . . . . ?
C04L P00C C02M C02Z 94.2(6) . . . . ?
C04L P00C C03L C03E -86.9(7) . . . . ?
C04L P00C C03L C04F 40.0(7) . . . . ?
C04N C01S C04P C04X -55.9(12) . . . . ?
C04O C03N C03Y C02S 57.6(11) . . . . ?
C04P C01S C04N C04J 56.1(11) . . . . ?
C04X C03C C04J C04N 55.2(12) . . . . ?

loop_
_smtbx_masks_void_nr
_smtbx_masks_void_average_x
_smtbx_masks_void_average_y
_smtbx_masks_void_average_z
_smtbx_masks_void_volume
_smtbx_masks_void_count_electrons
_smtbx_masks_void_content
1 0.173 0.001 0.133 95.3 26.6 '1.25 C2H3N'
2 -0.173 -0.001 0.867 95.3 26.6 '1.25 C2H3N'
3 -0.088 0.490 0.797 141.8 34.2 '1.5 C2H3N'
4 0.088 0.510 0.203 141.8 34.3 '1.5 C2H3N'
